data_2023320
loop_
_publ_author_name
'Gettings, Matthew'
'Zeller, Matthias'
'Piercey, Davin'

_publ_section_title
;
 Crystal structure of the 1:1 cocrystal
 5,5&#x2032;-(triaz-1-ene-1,3-diyl)bis(3-nitro-1H-1,2,4-triazole)--triethylammonium
 nitrate
;
_journal_coeditor_code EJ2009
_journal_issue 12
_journal_name_full 'Acta Crystallographica Section E Crystallographic Communications'
_journal_paper_doi 10.1107/S205698902401096X
_journal_volume 80
_journal_year 2024
_chemical_formula_iupac 'C6 H16 N +, N O3 -, C4 H3 N11 O4'
_chemical_formula_moiety 'C6 H16 N +, N O3 -, C4 H3 N11 O4'
_chemical_formula_sum 'C10 H19 N13 O7'
_chemical_formula_weight 433.38
_chemical_name_systematic
'5,5'-(Triaz-1-ene-1,3-diyl)bis(3-nitro-1<i>H</i>-1,2,4-triazole)--triethylammonium nitrate (1/1)'
_space_group_crystal_system triclinic
_space_group_IT_number 2
_space_group_name_Hall '-P 1'
_space_group_name_H-M_alt 'P -1'
_atom_sites_solution_hydrogens geom
_atom_sites_solution_primary dual
_atom_sites_solution_secondary difmap
_audit_creation_method SHELXL-2019/3
_cell_angle_alpha 108.186(3)
_cell_angle_beta 99.785(3)
_cell_angle_gamma 91.272(3)
_cell_formula_units_Z 8
_cell_length_a 13.2412(6)
_cell_length_b 14.3856(6)
_cell_length_c 21.3601(11)
_cell_measurement_reflns_used 9990
_cell_measurement_temperature 150(2)
_cell_measurement_theta_max 28.0909
_cell_measurement_theta_min 2.4699
_cell_volume 3796.9(3)
_computing_cell_refinement
;
SAINT V8.40B (Bruker, 2020)
;
_computing_data_collection
;
APEX3 v2019.11-0 (Bruker, 2020)
;
_computing_data_reduction
;
SAINT V8.40B (Bruker, 2020)
;
_computing_structure_refinement
;
<i>SHELXL2019/2</i> (Sheldrick, 2015b),
<i>ShelXle</i> Rev1613 (H\"ubschle <i>et al.</i>,  2011)
;
_computing_structure_solution
;
<i>SHELXT</i> (Sheldrick, 2015a)
;
_diffrn_ambient_temperature 150(2)
_diffrn_detector_area_resol_mean 7.4074
_diffrn_measured_fraction_theta_full 0.994
_diffrn_measured_fraction_theta_max 0.982
_diffrn_measurement_device_type
;
Bruker AXS D8 Quest diffractometer with PhotonII charge-integrating pixel
array detector (CPAD)
;
_diffrn_measurement_method 'omega and phi scans'
_diffrn_radiation_monochromator 'Triumph curved graphite crystal'
_diffrn_radiation_type MoK\a
_diffrn_radiation_wavelength 0.71073
_diffrn_reflns_av_R_equivalents 0.0776
_diffrn_reflns_av_unetI/netI 0.0862
_diffrn_reflns_limit_h_max 17
_diffrn_reflns_limit_h_min -17
_diffrn_reflns_limit_k_max 19
_diffrn_reflns_limit_k_min -18
_diffrn_reflns_limit_l_max 28
_diffrn_reflns_limit_l_min -28
_diffrn_reflns_number 58894
_diffrn_reflns_theta_full 25.242
_diffrn_reflns_theta_max 28.281
_diffrn_reflns_theta_min 2.063
_diffrn_source 'fine focus sealed tube X-ray source'
_diffrn_source_current '30 mA'
_diffrn_source_voltage '50 kV'
_exptl_absorpt_coefficient_mu 0.128
_exptl_absorpt_correction_T_max 0.7457
_exptl_absorpt_correction_T_min 0.6597
_exptl_absorpt_correction_type multi-scan
_exptl_absorpt_process_details
;
(SADABS; Krause <i>et al.</i>,  2015)
;
_exptl_crystal_colour colourless
_exptl_crystal_density_diffrn 1.516
_exptl_crystal_description rod
_exptl_crystal_F_000 1808
_exptl_crystal_size_max 0.230
_exptl_crystal_size_mid 0.220
_exptl_crystal_size_min 0.200
_refine_diff_density_max 0.535
_refine_diff_density_min -0.313
_refine_ls_extinction_method none
_refine_ls_goodness_of_fit_ref 1.060
_refine_ls_hydrogen_treatment constr
_refine_ls_matrix_type full
_refine_ls_number_parameters 1363
_refine_ls_number_reflns 18504
_refine_ls_number_restraints 1250
_refine_ls_restrained_S_all 1.064
_refine_ls_R_factor_all 0.1228
_refine_ls_R_factor_gt 0.0698
_refine_ls_shift/su_max 0.000
_refine_ls_shift/su_mean 0.000
_refine_ls_structure_factor_coef Fsqd
_refine_ls_weighting_details 'w=1/[\s^2^(Fo^2^)+(0.1054P)^2^+0.9597P] where P=(Fo^2^+2Fc^2^)/3'
_refine_ls_weighting_scheme calc
_refine_ls_wR_factor_gt 0.1879
_refine_ls_wR_factor_ref 0.2224
_reflns_number_gt 10729
_reflns_number_total 18504
_reflns_threshold_expression 'I > 2\s(I)'
_cod_data_source_file ej2009.cif
_cod_data_source_block I
_cod_database_code 2023320
_shelx_space_group_comment
;
The symmetry employed for this shelxl refinement is uniquely defined
by the following loop, which should always be used as a source of
symmetry information in preference to the above space-group names.
They are only intended as comments.
;
_shelx_estimated_absorpt_t_min 0.971
_shelx_estimated_absorpt_t_max 0.975

loop_
_space_group_symop_operation_xyz
'x, y, z'
'-x, -y, -z'

loop_
_atom_site_type_symbol
_atom_site_label
_atom_site_fract_x
_atom_site_fract_y
_atom_site_fract_z
_atom_site_U_iso_or_equiv
_atom_site_adp_type
_atom_site_calc_flag
_atom_site_occupancy
_atom_site_disorder_assembly
_atom_site_disorder_group
N N1_1 0.06591(15) 0.63088(15) 0.53859(10) 0.0359(5) Uani d 1 . .
H H1_1 0.020391 0.667591 0.557855 0.043 Uiso calc 1 . .
N N2_1 0.10535(14) 0.55936(15) 0.56000(10) 0.0339(4) Uani d 1 . .
N N3_1 0.07098(15) 0.54858(15) 0.60962(11) 0.0364(5) Uani d 1 . .
N N4_1 0.06680(14) 0.70492(16) 0.45249(11) 0.0374(5) Uani d 1 . .
N N5_1 0.17397(15) 0.59196(16) 0.45651(11) 0.0389(5) Uani d 1 . .
H H5_1 0.206643 0.547480 0.470543 0.047 Uiso calc 1 . .
N N6_1 0.18970(16) 0.61876(18) 0.40342(11) 0.0435(5) Uani d 1 . .
N N7_1 0.10983(17) 0.7324(2) 0.35323(13) 0.0514(6) Uani d 1 . .
N N8_1 0.09671(15) 0.44356(16) 0.67780(10) 0.0367(5) Uani d 1 . .
N N9_1 0.18260(15) 0.41189(15) 0.59504(11) 0.0368(5) Uani d 1 . .
H H9_1 0.205819 0.417354 0.560007 0.044 Uiso calc 1 . .
N N10_1 0.20728(16) 0.34321(16) 0.62469(11) 0.0411(5) Uani d 1 . .
N N11_1 0.16077(17) 0.31206(17) 0.72019(12) 0.0427(5) Uani d 1 . .
C C1_1 0.10078(16) 0.64374(18) 0.48451(12) 0.0340(5) Uani d 1 . .
C C2_1 0.12441(17) 0.6852(2) 0.40431(13) 0.0394(6) Uani d 1 . .
C C3_1 0.11689(17) 0.47100(18) 0.62719(12) 0.0339(5) Uani d 1 . .
C C4_1 0.15424(18) 0.36733(18) 0.67334(13) 0.0366(5) Uani d 1 . .
O O1_1 0.04217(16) 0.78886(18) 0.35517(11) 0.0605(6) Uani d 1 . .
O O2_1 0.1643(2) 0.7132(2) 0.31131(14) 0.0821(9) Uani d 1 . .
O O3_1 0.1253(2) 0.34661(17) 0.77089(11) 0.0636(6) Uani d 1 . .
O O4_1 0.20139(15) 0.23458(15) 0.70595(11) 0.0514(5) Uani d 1 . .
N N12_1 0.29305(18) 0.37193(18) 0.44777(12) 0.0479(6) Uani d 1 . .
O O5_1 0.26425(16) 0.44069(16) 0.49126(11) 0.0549(5) Uani d 1 . .
O O6_1 0.3096(2) 0.29387(17) 0.45813(14) 0.0731(7) Uani d 1 . .
O O7_1 0.3044(3) 0.3842(2) 0.39531(15) 0.1171(13) Uani d 1 . .
N N13_1 0.4386(3) 0.1963(4) 0.3506(3) 0.0369(10) Uani d 0.499(3) A 1
H H13_1 0.393260 0.249286 0.368090 0.044 Uiso calc 0.499(3) A 1
C C5_1 0.3794(5) 0.1295(5) 0.2836(3) 0.0544(15) Uani d 0.499(3) A 1
H H5A_1 0.424068 0.079078 0.262905 0.065 Uiso calc 0.499(3) A 1
H H5B_1 0.319174 0.095418 0.291238 0.065 Uiso calc 0.499(3) A 1
C C6_1 0.3440(6) 0.1841(8) 0.2372(4) 0.071(2) Uani d 0.499(3) A 1
H H6A_1 0.403001 0.205446 0.221425 0.107 Uiso calc 0.499(3) A 1
H H6B_1 0.310716 0.241667 0.260400 0.107 Uiso calc 0.499(3) A 1
H H6C_1 0.294760 0.141562 0.198741 0.107 Uiso calc 0.499(3) A 1
C C7_1 0.5369(5) 0.2465(5) 0.3447(3) 0.0436(12) Uani d 0.499(3) A 1
H H7A_1 0.583921 0.196147 0.327355 0.052 Uiso calc 0.499(3) A 1
H H7B_1 0.520465 0.282528 0.312067 0.052 Uiso calc 0.499(3) A 1
C C8_1 0.5899(9) 0.3167(9) 0.4107(6) 0.054(2) Uani d 0.499(3) A 1
H H8A_1 0.645142 0.356538 0.403560 0.080 Uiso calc 0.499(3) A 1
H H8B_1 0.619098 0.279823 0.440156 0.080 Uiso calc 0.499(3) A 1
H H8C_1 0.540245 0.359664 0.431669 0.080 Uiso calc 0.499(3) A 1
C C9_1 0.4560(4) 0.1406(4) 0.4000(3) 0.0368(11) Uani d 0.499(3) A 1
H H9A_1 0.388894 0.113430 0.403946 0.044 Uiso calc 0.499(3) A 1
H H9B_1 0.487935 0.186471 0.444661 0.044 Uiso calc 0.499(3) A 1
C C10_1 0.5241(5) 0.0581(4) 0.3799(4) 0.0534(15) Uani d 0.499(3) A 1
H H10A_1 0.493201 0.012706 0.335564 0.080 Uiso calc 0.499(3) A 1
H H10B_1 0.531576 0.022870 0.412778 0.080 Uiso calc 0.499(3) A 1
H H10C_1 0.591915 0.084902 0.378189 0.080 Uiso calc 0.499(3) A 1
N N13B_1 0.4824(4) 0.2113(4) 0.3040(3) 0.0353(11) Uani d 0.377(2) B 2
H H13B_1 0.519120 0.222193 0.269315 0.042 Uiso calc 0.377(2) B 2
C C5B_1 0.5202(5) 0.1203(5) 0.3186(4) 0.0432(14) Uani d 0.377(2) B 2
H H5C_1 0.509761 0.065045 0.276010 0.052 Uiso calc 0.377(2) B 2
H H5D_1 0.595000 0.131844 0.336706 0.052 Uiso calc 0.377(2) B 2
C C6B_1 0.4677(8) 0.0915(8) 0.3673(5) 0.057(2) Uani d 0.377(2) B 2
H H6D_1 0.396195 0.067584 0.346324 0.085 Uiso calc 0.377(2) B 2
H H6E_1 0.469064 0.148640 0.407274 0.085 Uiso calc 0.377(2) B 2
H H6F_1 0.503378 0.039473 0.380224 0.085 Uiso calc 0.377(2) B 2
C C7B_1 0.5047(5) 0.3014(5) 0.3643(3) 0.0367(14) Uani d 0.377(2) B 2
H H7C_1 0.477667 0.357806 0.351538 0.044 Uiso calc 0.377(2) B 2
H H7D_1 0.467486 0.292369 0.398731 0.044 Uiso calc 0.377(2) B 2
C C8B_1 0.6158(8) 0.3255(12) 0.3945(5) 0.040(2) Uani d 0.377(2) B 2
H H8D_1 0.655807 0.318029 0.358844 0.060 Uiso calc 0.377(2) B 2
H H8E_1 0.638379 0.280922 0.419755 0.060 Uiso calc 0.377(2) B 2
H H8F_1 0.626480 0.393358 0.424790 0.060 Uiso calc 0.377(2) B 2
C C9B_1 0.3699(5) 0.1979(7) 0.2758(5) 0.0440(16) Uani d 0.377(2) B 2
H H9C_1 0.349652 0.255826 0.262418 0.053 Uiso calc 0.377(2) B 2
H H9D_1 0.331869 0.195207 0.311410 0.053 Uiso calc 0.377(2) B 2
C C10B_1 0.3382(5) 0.1064(6) 0.2160(3) 0.0418(16) Uani d 0.377(2) B 2
H H10D_1 0.347229 0.048309 0.230404 0.063 Uiso calc 0.377(2) B 2
H H10E_1 0.380975 0.104693 0.182515 0.063 Uiso calc 0.377(2) B 2
H H10F_1 0.265832 0.106953 0.196301 0.063 Uiso calc 0.377(2) B 2
N N13C_1 0.4649(15) 0.2126(14) 0.3527(12) 0.040(2) Uani d 0.124(3) C 6
H H13C_1 0.425246 0.246662 0.387991 0.048 Uiso calc 0.124(3) C 6
C C5C_1 0.389(2) 0.1675(18) 0.2881(14) 0.044(3) Uani d 0.124(3) C 6
H H5E_1 0.419836 0.112899 0.258522 0.053 Uiso calc 0.124(3) C 6
H H5F_1 0.327228 0.139225 0.298501 0.053 Uiso calc 0.124(3) C 6
C C6C_1 0.355(2) 0.237(2) 0.2504(13) 0.049(4) Uani d 0.124(3) C 6
H H6G_1 0.286854 0.213545 0.222380 0.074 Uiso calc 0.124(3) C 6
H H6H_1 0.404313 0.241646 0.221989 0.074 Uiso calc 0.124(3) C 6
H H6I_1 0.351035 0.302513 0.282401 0.074 Uiso calc 0.124(3) C 6
C C7C_1 0.5413(19) 0.2879(17) 0.3480(12) 0.038(3) Uani d 0.124(3) C 6
H H7E_1 0.585019 0.254168 0.315929 0.046 Uiso calc 0.124(3) C 6
H H7F_1 0.503187 0.334590 0.329331 0.046 Uiso calc 0.124(3) C 6
C C8C_1 0.609(3) 0.344(3) 0.4121(18) 0.043(6) Uani d 0.124(3) C 6
H H8G_1 0.661354 0.385479 0.403359 0.065 Uiso calc 0.124(3) C 6
H H8H_1 0.642520 0.298933 0.433352 0.065 Uiso calc 0.124(3) C 6
H H8I_1 0.567796 0.386187 0.442050 0.065 Uiso calc 0.124(3) C 6
C C9C_1 0.5232(14) 0.1369(15) 0.3763(12) 0.044(3) Uani d 0.124(3) C 6
H H9E_1 0.559129 0.098657 0.340721 0.052 Uiso calc 0.124(3) C 6
H H9F_1 0.575862 0.170770 0.416452 0.052 Uiso calc 0.124(3) C 6
C C10C_1 0.4540(19) 0.0684(17) 0.3931(15) 0.051(4) Uani d 0.124(3) C 6
H H10G_1 0.438732 0.006901 0.355556 0.077 Uiso calc 0.124(3) C 6
H H10H_1 0.389791 0.098604 0.401213 0.077 Uiso calc 0.124(3) C 6
H H10I_1 0.487962 0.054856 0.433398 0.077 Uiso calc 0.124(3) C 6
N N1_2 0.07478(15) 1.12408(15) 0.53235(10) 0.0357(4) Uani d 1 . .
H H1_2 0.034909 1.165760 0.553889 0.043 Uiso calc 1 . .
N N2_2 0.11162(14) 1.05149(15) 0.55370(10) 0.0342(4) Uani d 1 . .
N N3_2 0.08130(15) 1.04713(16) 0.60606(11) 0.0380(5) Uani d 1 . .
N N4_2 0.07065(14) 1.19234(15) 0.44277(10) 0.0345(4) Uani d 1 . .
N N5_2 0.16627(15) 1.06873(17) 0.44163(11) 0.0409(5) Uani d 1 . .
H H5_2 0.196614 1.022469 0.454839 0.049 Uiso calc 1 . .
N N6_2 0.17604(16) 1.08954(18) 0.38498(12) 0.0444(5) Uani d 1 . .
N N7_2 0.10106(16) 1.20785(18) 0.33730(12) 0.0459(6) Uani d 1 . .
N N8_2 0.10624(16) 0.94789(17) 0.67810(11) 0.0428(5) Uani d 1 . .
N N9_2 0.18449(15) 0.90478(16) 0.59165(11) 0.0384(5) Uani d 1 . .
H H9_2 0.205640 0.905982 0.554996 0.046 Uiso calc 1 . .
N N10_2 0.20848(16) 0.83875(17) 0.62341(12) 0.0430(5) Uani d 1 . .
N N11_2 0.16686(19) 0.8182(2) 0.72367(13) 0.0540(6) Uani d 1 . .
C C1_2 0.10329(16) 1.12954(18) 0.47425(12) 0.0333(5) Uani d 1 . .
C C2_2 0.11775(17) 1.1624(2) 0.38938(13) 0.0385(6) Uani d 1 . .
C C3_2 0.12353(18) 0.96862(19) 0.62409(12) 0.0371(5) Uani d 1 . .
C C4_2 0.16020(19) 0.8689(2) 0.67399(14) 0.0422(6) Uani d 1 . .
O O1_2 0.04829(17) 1.27760(16) 0.34627(11) 0.0563(6) Uani d 1 . .
O O2_2 0.13748(18) 1.17290(18) 0.28670(12) 0.0655(7) Uani d 1 . .
O O3_2 0.1258(2) 0.8522(2) 0.77171(13) 0.0792(8) Uani d 1 . .
O O4_2 0.21214(18) 0.7430(2) 0.71321(14) 0.0768(8) Uani d 1 . .
N N12_2 0.32241(16) 0.87547(16) 0.45266(12) 0.0403(5) Uani d 1 . .
O O5_2 0.24569(15) 0.91202(15) 0.47540(11) 0.0515(5) Uani d 1 . .
O O6_2 0.36119(17) 0.80825(16) 0.47090(12) 0.0616(6) Uani d 1 . .
O O7_2 0.35823(19) 0.90722(18) 0.41271(13) 0.0689(7) Uani d 1 . .
N N13_2 0.48208(16) 0.71740(16) 0.36795(13) 0.0470(6) Uani d 1 . .
H H13_2 0.451695 0.758249 0.406294 0.056 Uiso calc 1 . .
C C5_2 0.3940(2) 0.6772(2) 0.31061(18) 0.0573(8) Uani d 1 . .
H H5A_2 0.340801 0.644046 0.325488 0.069 Uiso calc 1 . .
H H5B_2 0.363119 0.732486 0.298079 0.069 Uiso calc 1 . .
C C6_2 0.4232(3) 0.6069(3) 0.25064(19) 0.0724(10) Uani d 1 . .
H H6A_2 0.363730 0.588534 0.213739 0.109 Uiso calc 1 . .
H H6B_2 0.445824 0.548150 0.261040 0.109 Uiso calc 1 . .
H H6C_2 0.479287 0.637576 0.237433 0.109 Uiso calc 1 . .
C C7_2 0.5563(2) 0.7860(2) 0.35432(16) 0.0519(7) Uani d 1 . .
H H7A_2 0.599159 0.747135 0.323461 0.062 Uiso calc 1 . .
H H7B_2 0.517283 0.828296 0.331839 0.062 Uiso calc 1 . .
C C8_2 0.6247(2) 0.8493(2) 0.41722(19) 0.0628(9) Uani d 1 . .
H H8A_2 0.667128 0.807929 0.437934 0.094 Uiso calc 1 . .
H H8B_2 0.582523 0.886327 0.448511 0.094 Uiso calc 1 . .
H H8C_2 0.669264 0.895121 0.406377 0.094 Uiso calc 1 . .
C C9_2 0.5357(2) 0.6403(2) 0.39176(19) 0.0569(8) Uani d 1 . .
H H9A_2 0.590528 0.672838 0.430934 0.068 Uiso calc 1 . .
H H9B_2 0.568759 0.598837 0.355714 0.068 Uiso calc 1 . .
C C10_2 0.4637(3) 0.5756(3) 0.4113(2) 0.0803(12) Uani d 1 . .
H H10A_2 0.424912 0.616692 0.443202 0.120 Uiso calc 1 . .
H H10B_2 0.503751 0.532887 0.432057 0.120 Uiso calc 1 . .
H H10C_2 0.415937 0.535268 0.371152 0.120 Uiso calc 1 . .
N N1_3 0.42161(16) 0.59655(18) -0.02713(12) 0.0445(5) Uani d 1 . .
H H1_3 0.461132 0.620267 -0.048687 0.053 Uiso calc 1 . .
N N2_3 0.38328(15) 0.50272(18) -0.04974(12) 0.0428(5) Uani d 1 . .
N N3_3 0.41058(16) 0.45159(19) -0.10362(12) 0.0449(5) Uani d 1 . .
N N4_3 0.43110(16) 0.74544(19) 0.06459(12) 0.0463(6) Uani d 1 . .
N N5_3 0.33233(17) 0.6203(2) 0.06451(13) 0.0509(6) Uani d 1 . .
H H5_3 0.299832 0.561416 0.050406 0.061 Uiso calc 1 . .
N N6_3 0.32615(18) 0.6907(2) 0.12217(14) 0.0543(6) Uani d 1 . .
N N7_3 0.4064(2) 0.8541(2) 0.17197(14) 0.0605(7) Uani d 1 . .
N N8_3 0.38474(17) 0.28398(19) -0.17450(12) 0.0469(6) Uani d 1 . .
N N9_3 0.30718(18) 0.31847(19) -0.08839(12) 0.0498(6) Uani d 1 . .
H H9_3 0.285985 0.353667 -0.051991 0.060 Uiso calc 1 . .
N N10_3 0.28371(19) 0.2216(2) -0.11856(13) 0.0543(6) Uani d 1 . .
N N11_3 0.32564(18) 0.1083(2) -0.21709(13) 0.0525(6) Uani d 1 . .
C C1_3 0.39576(18) 0.6534(2) 0.03144(15) 0.0440(6) Uani d 1 . .
C C2_3 0.3862(2) 0.7620(2) 0.11874(15) 0.0492(7) Uani d 1 . .
C C3_3 0.36793(19) 0.3543(2) -0.12184(14) 0.0436(6) Uani d 1 . .
C C4_3 0.3317(2) 0.2063(2) -0.16954(15) 0.0484(7) Uani d 1 . .
O O1_3 0.3756(2) 0.8628(2) 0.22487(13) 0.0822(8) Uani d 1 . .
O O2_3 0.45673(19) 0.91903(18) 0.16203(12) 0.0705(7) Uani d 1 . .
O O3_3 0.28605(19) 0.04050(19) -0.20312(12) 0.0718(7) Uani d 1 . .
O O4_3 0.3611(2) 0.09774(18) -0.26727(13) 0.0700(7) Uani d 1 . .
N N12_3 0.17137(18) 0.4149(2) 0.05267(13) 0.0490(6) Uani d 1 . .
O O5_3 0.24180(19) 0.43224(18) 0.02420(13) 0.0723(7) Uani d 1 . .
O O6_3 0.1325(2) 0.33120(19) 0.03756(14) 0.0758(7) Uani d 1 . .
O O7_3 0.1440(2) 0.4814(2) 0.09656(15) 0.0825(8) Uani d 1 . .
N N13_3 0.01094(15) 0.35366(16) 0.15087(10) 0.0369(5) Uani d 1 . .
H H13_3 0.060601 0.367247 0.123769 0.044 Uiso calc 1 . .
C C5_3 0.0710(3) 0.3627(3) 0.21891(17) 0.0715(10) Uani d 1 . .
H H5A_3 0.022693 0.353154 0.247418 0.086 Uiso calc 1 . .
H H5B_3 0.118144 0.309517 0.214306 0.086 Uiso calc 1 . .
C C6_3 0.1319(3) 0.4579(4) 0.2532(2) 0.1016(17) Uani d 1 . .
H H6A_3 0.181426 0.452864 0.291428 0.152 Uiso calc 1 . .
H H6B_3 0.085802 0.508878 0.269046 0.152 Uiso calc 1 . .
H H6C_3 0.168803 0.475036 0.221718 0.152 Uiso calc 1 . .
C C7_3 -0.0681(2) 0.4273(2) 0.15365(15) 0.0500(7) Uani d 1 . .
H H7A_3 -0.120441 0.412733 0.178026 0.060 Uiso calc 1 . .
H H7B_3 -0.034265 0.493430 0.179645 0.060 Uiso calc 1 . .
C C8_3 -0.1210(2) 0.4292(2) 0.08657(17) 0.0551(8) Uani d 1 . .
H H8A_3 -0.162016 0.486116 0.092297 0.083 Uiso calc 1 . .
H H8B_3 -0.166159 0.368881 0.063961 0.083 Uiso calc 1 . .
H H8C_3 -0.069602 0.433757 0.059408 0.083 Uiso calc 1 . .
C C9_3 -0.0372(2) 0.2519(2) 0.11578(17) 0.0504(7) Uani d 1 . .
H H9A_3 -0.077160 0.248981 0.071511 0.061 Uiso calc 1 . .
H H9B_3 -0.085861 0.236230 0.142182 0.061 Uiso calc 1 . .
C C10_3 0.0393(3) 0.1755(2) 0.10564(19) 0.0597(8) Uani d 1 . .
H H10A_3 0.064973 0.164542 0.148351 0.090 Uiso calc 1 . .
H H10B_3 0.096768 0.198221 0.089218 0.090 Uiso calc 1 . .
H H10C_3 0.005959 0.114054 0.072723 0.090 Uiso calc 1 . .
N N1_4 0.44069(16) 1.08429(16) -0.04471(11) 0.0384(5) Uani d 1 . .
H H1_4 0.487319 1.105894 -0.062794 0.046 Uiso calc 1 . .
N N2_4 0.40331(15) 0.99038(16) -0.06630(11) 0.0367(5) Uani d 1 . .
N N3_4 0.44049(15) 0.93620(16) -0.11519(11) 0.0387(5) Uani d 1 . .
N N4_4 0.43051(15) 1.23836(16) 0.03830(11) 0.0387(5) Uani d 1 . .
N N5_4 0.32823(15) 1.11255(17) 0.03422(12) 0.0416(5) Uani d 1 . .
H H5_4 0.298817 1.052399 0.020607 0.050 Uiso calc 1 . .
N N6_4 0.30723(16) 1.18724(17) 0.08510(12) 0.0454(5) Uani d 1 . .
N N7_4 0.37655(18) 1.35449(18) 0.13303(13) 0.0508(6) Uani d 1 . .
N N8_4 0.41790(16) 0.76781(17) -0.18395(11) 0.0394(5) Uani d 1 . .
N N9_4 0.33162(15) 0.80481(16) -0.10139(11) 0.0400(5) Uani d 1 . .
H H9_4 0.308221 0.840643 -0.066084 0.048 Uiso calc 1 . .
N N10_4 0.30752(16) 0.70805(16) -0.13165(12) 0.0419(5) Uani d 1 . .
N N11_4 0.35635(18) 0.59420(18) -0.22857(13) 0.0475(6) Uani d 1 . .
C C1_4 0.40172(16) 1.14436(19) 0.00721(13) 0.0347(5) Uani d 1 . .
C C2_4 0.36988(18) 1.2590(2) 0.08435(14) 0.0400(6) Uani d 1 . .
C C3_4 0.39662(17) 0.83937(19) -0.13265(13) 0.0367(5) Uani d 1 . .
C C4_4 0.36125(19) 0.6915(2) -0.18002(13) 0.0391(6) Uani d 1 . .
O O1_4 0.3177(2) 1.36992(17) 0.17246(14) 0.0772(8) Uani d 1 . .
O O2_4 0.44388(17) 1.41447(16) 0.13289(12) 0.0633(6) Uani d 1 . .
O O3_4 0.30323(17) 0.52957(16) -0.22050(12) 0.0634(6) Uani d 1 . .
O O4_4 0.4056(2) 0.58404(17) -0.27334(11) 0.0644(6) Uani d 1 . .
N N12_4 0.20162(18) 0.90173(19) 0.04309(13) 0.0487(6) Uani d 1 . .
O O5_4 0.25448(18) 0.92206(16) 0.00533(12) 0.0636(6) Uani d 1 . .
O O6_4 0.1838(2) 0.81661(19) 0.04000(14) 0.0829(8) Uani d 1 . .
O O7_4 0.1651(3) 0.9697(2) 0.08166(17) 0.0990(10) Uani d 1 . .
N N13_4 0.0330(9) 0.8640(7) 0.1444(7) 0.0446(16) Uani d 0.374(3) D 1
H H13_4 0.053493 0.856709 0.100267 0.054 Uiso calc 0.374(3) D 1
C C5_4 -0.0339(12) 0.9494(10) 0.1549(8) 0.045(2) Uani d 0.374(3) D 1
H H5A_4 0.011335 1.010955 0.169747 0.054 Uiso calc 0.374(3) D 1
H H5B_4 -0.070496 0.950329 0.191847 0.054 Uiso calc 0.374(3) D 1
C C6_4 -0.1129(14) 0.9493(14) 0.0945(7) 0.048(3) Uani d 0.374(3) D 1
H H6A_4 -0.173305 0.905656 0.090284 0.072 Uiso calc 0.374(3) D 1
H H6B_4 -0.083003 0.926173 0.053968 0.072 Uiso calc 0.374(3) D 1
H H6C_4 -0.133386 1.016087 0.100294 0.072 Uiso calc 0.374(3) D 1
C C7_4 -0.0250(8) 0.7695(7) 0.1339(5) 0.0479(19) Uani d 0.374(3) D 1
H H7A_4 -0.047353 0.775265 0.176809 0.057 Uiso calc 0.374(3) D 1
H H7B_4 -0.088316 0.766732 0.100946 0.057 Uiso calc 0.374(3) D 1
C C8_4 0.0138(14) 0.6741(10) 0.1126(12) 0.075(4) Uani d 0.374(3) D 1
H H8A_4 -0.043342 0.623274 0.099190 0.112 Uiso calc 0.374(3) D 1
H H8B_4 0.063273 0.665539 0.149690 0.112 Uiso calc 0.374(3) D 1
H H8C_4 0.047835 0.668690 0.074448 0.112 Uiso calc 0.374(3) D 1
C C9_4 0.1334(7) 0.8835(8) 0.1935(5) 0.067(2) Uani d 0.374(3) D 1
H H9A_4 0.176785 0.827936 0.180750 0.080 Uiso calc 0.374(3) D 1
H H9B_4 0.171402 0.943926 0.194142 0.080 Uiso calc 0.374(3) D 1
C C10_4 0.1086(11) 0.8946(10) 0.2576(6) 0.082(3) Uani d 0.374(3) D 1
H H10A_4 0.052191 0.846223 0.252914 0.123 Uiso calc 0.374(3) D 1
H H10B_4 0.087492 0.960907 0.276497 0.123 Uiso calc 0.374(3) D 1
H H10C_4 0.169022 0.884375 0.287513 0.123 Uiso calc 0.374(3) D 1
N N13B_4 -0.0317(7) 0.8594(6) 0.1597(4) 0.0504(15) Uani d 0.307(3) E 2
H H13B_4 -0.100953 0.831891 0.161133 0.060 Uiso calc 0.307(3) E 2
C C5B_4 0.0383(8) 0.8723(8) 0.2281(5) 0.0584(19) Uani d 0.307(3) E 2
H H5C_4 0.016772 0.929409 0.261527 0.070 Uiso calc 0.307(3) E 2
H H5D_4 0.023398 0.813792 0.241076 0.070 Uiso calc 0.307(3) E 2
C C6B_4 0.1540(10) 0.8866(10) 0.2354(7) 0.071(3) Uani d 0.307(3) E 2
H H6D_4 0.171567 0.944677 0.223461 0.106 Uiso calc 0.307(3) E 2
H H6E_4 0.178670 0.828651 0.205421 0.106 Uiso calc 0.307(3) E 2
H H6F_4 0.186623 0.895725 0.281850 0.106 Uiso calc 0.307(3) E 2
C C7B_4 -0.0457(18) 0.9514(11) 0.1441(9) 0.045(2) Uani d 0.307(3) E 2
H H7C_4 0.022460 0.986542 0.150993 0.054 Uiso calc 0.307(3) E 2
H H7D_4 -0.085624 0.993709 0.175484 0.054 Uiso calc 0.307(3) E 2
C C8B_4 -0.100(2) 0.935(2) 0.0739(10) 0.060(4) Uani d 0.307(3) E 2
H H8D_4 -0.156413 0.883721 0.062215 0.090 Uiso calc 0.307(3) E 2
H H8E_4 -0.051510 0.914107 0.043201 0.090 Uiso calc 0.307(3) E 2
H H8F_4 -0.127584 0.995983 0.070224 0.090 Uiso calc 0.307(3) E 2
C C9B_4 0.0106(10) 0.7847(8) 0.1063(6) 0.062(2) Uani d 0.307(3) E 2
H H9C_4 0.070851 0.816080 0.096606 0.075 Uiso calc 0.307(3) E 2
H H9D_4 -0.042155 0.763629 0.064752 0.075 Uiso calc 0.307(3) E 2
C C10B_4 0.0431(16) 0.6943(10) 0.1248(10) 0.060(4) Uani d 0.307(3) E 2
H H10D_4 0.086476 0.657919 0.094153 0.090 Uiso calc 0.307(3) E 2
H H10E_4 -0.018118 0.652158 0.121356 0.090 Uiso calc 0.307(3) E 2
H H10F_4 0.081899 0.714727 0.170941 0.090 Uiso calc 0.307(3) E 2
N N13C_4 0.0348(11) 0.8469(9) 0.1473(7) 0.0451(17) Uani d 0.318(3) F 3
H H13C_4 0.082297 0.858973 0.118439 0.054 Uiso calc 0.318(3) F 3
C C5C_4 -0.0460(12) 0.9206(10) 0.1532(8) 0.049(2) Uani d 0.318(3) F 3
H H5E_4 -0.096652 0.904735 0.178228 0.059 Uiso calc 0.318(3) F 3
H H5F_4 -0.012831 0.987087 0.178767 0.059 Uiso calc 0.318(3) F 3
C C6C_4 -0.101(2) 0.920(2) 0.0853(12) 0.057(4) Uani d 0.318(3) F 3
H H6G_4 -0.133110 0.854343 0.059636 0.085 Uiso calc 0.318(3) F 3
H H6H_4 -0.051550 0.939251 0.061287 0.085 Uiso calc 0.318(3) F 3
H H6I_4 -0.154015 0.967105 0.090963 0.085 Uiso calc 0.318(3) F 3
C C7C_4 -0.0267(10) 0.7492(9) 0.1120(7) 0.051(2) Uani d 0.318(3) F 3
H H7E_4 -0.076570 0.738683 0.139350 0.061 Uiso calc 0.318(3) F 3
H H7F_4 -0.065711 0.749198 0.068178 0.061 Uiso calc 0.318(3) F 3
C C8C_4 0.0431(15) 0.6688(13) 0.1017(11) 0.060(3) Uani d 0.318(3) F 3
H H8G_4 0.004252 0.607114 0.073034 0.090 Uiso calc 0.318(3) F 3
H H8H_4 0.073210 0.662070 0.145146 0.090 Uiso calc 0.318(3) F 3
H H8I_4 0.098126 0.683980 0.080131 0.090 Uiso calc 0.318(3) F 3
C C9C_4 0.0970(9) 0.8364(9) 0.2104(6) 0.067(2) Uani d 0.318(3) F 3
H H9E_4 0.050669 0.816501 0.236561 0.080 Uiso calc 0.318(3) F 3
H H9F_4 0.145269 0.784929 0.198618 0.080 Uiso calc 0.318(3) F 3
C C10C_4 0.1551(14) 0.9309(11) 0.2511(9) 0.091(4) Uani d 0.318(3) F 3
H H10G_4 0.107815 0.983039 0.258742 0.136 Uiso calc 0.318(3) F 3
H H10H_4 0.206911 0.946353 0.227276 0.136 Uiso calc 0.318(3) F 3
H H10I_4 0.189265 0.926076 0.294307 0.136 Uiso calc 0.318(3) F 3

loop_
_atom_site_aniso_label
_atom_site_aniso_U_11
_atom_site_aniso_U_22
_atom_site_aniso_U_33
_atom_site_aniso_U_12
_atom_site_aniso_U_13
_atom_site_aniso_U_23
N1_1 0.0346(10) 0.0353(12) 0.0364(11) 0.0116(8) 0.0099(9) 0.0071(9)
N2_1 0.0306(9) 0.0331(11) 0.0333(11) 0.0054(8) 0.0054(8) 0.0041(8)
N3_1 0.0346(10) 0.0344(11) 0.0365(11) 0.0100(8) 0.0055(9) 0.0061(9)
N4_1 0.0276(9) 0.0448(13) 0.0382(12) 0.0103(8) 0.0061(8) 0.0105(9)
N5_1 0.0287(9) 0.0478(13) 0.0415(12) 0.0131(9) 0.0092(9) 0.0140(10)
N6_1 0.0330(10) 0.0575(15) 0.0436(13) 0.0150(10) 0.0116(9) 0.0182(11)
N7_1 0.0399(12) 0.0732(18) 0.0526(15) 0.0240(12) 0.0183(11) 0.0299(13)
N8_1 0.0350(10) 0.0383(12) 0.0347(11) 0.0099(8) 0.0092(9) 0.0067(9)
N9_1 0.0374(10) 0.0360(12) 0.0385(12) 0.0132(8) 0.0140(9) 0.0095(9)
N10_1 0.0382(11) 0.0401(13) 0.0460(13) 0.0125(9) 0.0135(10) 0.0117(10)
N11_1 0.0426(11) 0.0427(13) 0.0426(13) 0.0080(10) 0.0088(10) 0.0127(10)
C1_1 0.0250(10) 0.0346(13) 0.0369(13) 0.0050(9) 0.0038(9) 0.0044(10)
C2_1 0.0267(10) 0.0526(16) 0.0405(14) 0.0105(10) 0.0070(10) 0.0166(12)
C3_1 0.0310(11) 0.0325(13) 0.0332(13) 0.0076(9) 0.0071(10) 0.0026(10)
C4_1 0.0344(11) 0.0353(14) 0.0369(13) 0.0076(10) 0.0074(10) 0.0062(10)
O1_1 0.0547(12) 0.0852(17) 0.0589(14) 0.0395(11) 0.0235(10) 0.0386(12)
O2_1 0.0782(16) 0.126(2) 0.0856(18) 0.0631(16) 0.0565(15) 0.0700(17)
O3_1 0.0925(17) 0.0591(14) 0.0520(13) 0.0229(12) 0.0354(13) 0.0231(11)
O4_1 0.0516(11) 0.0469(12) 0.0584(13) 0.0162(9) 0.0073(10) 0.0214(10)
N12_1 0.0522(13) 0.0388(14) 0.0504(15) 0.0013(10) 0.0241(11) 0.0036(11)
O5_1 0.0652(12) 0.0572(13) 0.0538(12) 0.0349(10) 0.0317(10) 0.0213(10)
O6_1 0.0804(16) 0.0407(13) 0.098(2) 0.0141(11) 0.0365(15) 0.0105(12)
O7_1 0.200(4) 0.092(2) 0.0688(19) -0.002(2) 0.082(2) 0.0113(16)
N13_1 0.035(2) 0.045(2) 0.0338(19) 0.0102(17) 0.0133(18) 0.0116(17)
C5_1 0.049(3) 0.062(3) 0.043(3) 0.003(3) 0.005(2) 0.005(3)
C6_1 0.054(4) 0.107(6) 0.053(5) -0.010(5) 0.012(4) 0.027(5)
C7_1 0.045(2) 0.049(3) 0.042(3) 0.005(3) 0.014(2) 0.019(2)
C8_1 0.056(5) 0.040(4) 0.067(5) -0.001(3) 0.006(4) 0.022(4)
C9_1 0.038(2) 0.035(3) 0.045(3) 0.012(2) 0.017(2) 0.017(2)
C10_1 0.044(3) 0.033(3) 0.080(4) 0.011(2) 0.014(3) 0.012(3)
N13B_1 0.030(2) 0.040(2) 0.037(2) 0.0073(19) 0.0118(19) 0.010(2)
C5B_1 0.041(3) 0.038(3) 0.048(3) 0.011(2) 0.004(2) 0.012(2)
C6B_1 0.069(5) 0.048(5) 0.056(5) -0.006(4) 0.004(4) 0.024(4)
C7B_1 0.033(3) 0.038(3) 0.041(3) 0.008(2) 0.021(2) 0.008(2)
C8B_1 0.043(4) 0.036(5) 0.037(5) 0.007(4) 0.010(4) 0.003(4)
C9B_1 0.032(3) 0.053(4) 0.042(3) 0.009(3) 0.008(3) 0.007(3)
C10B_1 0.040(3) 0.050(4) 0.036(4) 0.007(3) 0.015(3) 0.010(3)
N13C_1 0.038(3) 0.043(3) 0.040(3) 0.008(3) 0.012(3) 0.012(3)
C5C_1 0.040(4) 0.046(4) 0.044(4) 0.008(4) 0.005(4) 0.013(4)
C6C_1 0.041(7) 0.063(8) 0.038(7) 0.007(8) 0.013(6) 0.004(7)
C7C_1 0.037(4) 0.040(4) 0.041(4) 0.005(4) 0.021(4) 0.012(4)
C8C_1 0.041(9) 0.040(9) 0.050(9) 0.003(8) 0.011(8) 0.015(8)
C9C_1 0.040(4) 0.043(4) 0.050(4) 0.012(4) 0.012(4) 0.015(4)
C10C_1 0.057(9) 0.031(8) 0.067(9) 0.004(8) 0.009(8) 0.020(7)
N1_2 0.0332(10) 0.0390(12) 0.0353(11) 0.0096(8) 0.0081(9) 0.0111(9)
N2_2 0.0289(9) 0.0376(12) 0.0332(11) 0.0035(8) 0.0034(8) 0.0084(9)
N3_2 0.0358(10) 0.0396(12) 0.0359(12) 0.0052(8) 0.0065(9) 0.0083(9)
N4_2 0.0274(9) 0.0392(12) 0.0374(11) 0.0083(8) 0.0082(8) 0.0112(9)
N5_2 0.0343(10) 0.0488(13) 0.0472(13) 0.0170(9) 0.0163(9) 0.0207(10)
N6_2 0.0366(11) 0.0517(14) 0.0563(14) 0.0180(10) 0.0218(10) 0.0256(11)
N7_2 0.0376(11) 0.0563(15) 0.0576(15) 0.0196(10) 0.0251(11) 0.0284(12)
N8_2 0.0401(11) 0.0520(14) 0.0339(12) -0.0018(10) 0.0024(9) 0.0131(10)
N9_2 0.0345(10) 0.0425(13) 0.0410(12) 0.0047(9) 0.0088(9) 0.0165(10)
N10_2 0.0356(10) 0.0450(13) 0.0520(14) 0.0032(9) 0.0045(10) 0.0226(11)
N11_2 0.0492(13) 0.0650(18) 0.0520(16) -0.0094(12) -0.0026(12) 0.0321(13)
C1_2 0.0254(10) 0.0348(13) 0.0374(13) 0.0052(9) 0.0055(9) 0.0083(10)
C2_2 0.0270(10) 0.0453(15) 0.0488(16) 0.0107(10) 0.0135(10) 0.0191(12)
C3_2 0.0304(11) 0.0428(15) 0.0333(13) -0.0021(10) 0.0020(10) 0.0077(10)
C4_2 0.0362(12) 0.0478(16) 0.0407(15) -0.0072(11) -0.0039(11) 0.0178(12)
O1_2 0.0649(13) 0.0601(14) 0.0655(14) 0.0341(11) 0.0348(11) 0.0367(11)
O2_2 0.0715(14) 0.0854(17) 0.0681(15) 0.0419(13) 0.0492(13) 0.0432(13)
O3_2 0.119(2) 0.0734(17) 0.0539(15) -0.0083(15) 0.0230(15) 0.0307(13)
O4_2 0.0556(13) 0.101(2) 0.099(2) 0.0173(13) 0.0058(13) 0.0722(17)
N12_2 0.0394(11) 0.0332(12) 0.0488(13) 0.0107(9) 0.0124(10) 0.0110(10)
O5_2 0.0536(11) 0.0543(13) 0.0625(13) 0.0291(9) 0.0325(10) 0.0284(10)
O6_2 0.0637(13) 0.0515(13) 0.0805(16) 0.0272(10) 0.0209(12) 0.0310(12)
O7_2 0.0726(15) 0.0708(16) 0.0896(18) 0.0297(12) 0.0510(14) 0.0424(14)
N13_2 0.0375(11) 0.0349(12) 0.0720(17) 0.0096(9) 0.0225(11) 0.0150(11)
C5_2 0.0410(14) 0.0518(19) 0.086(2) 0.0040(13) 0.0179(15) 0.0283(17)
C6_2 0.077(2) 0.065(2) 0.074(2) -0.0016(18) 0.017(2) 0.0193(19)
C7_2 0.0435(14) 0.0425(16) 0.073(2) 0.0004(12) 0.0264(14) 0.0151(14)
C8_2 0.0475(16) 0.0489(19) 0.089(3) 0.0013(13) 0.0141(16) 0.0173(17)
C9_2 0.0413(14) 0.0407(17) 0.089(2) 0.0137(12) 0.0151(15) 0.0181(16)
C10_2 0.062(2) 0.057(2) 0.141(4) 0.0161(17) 0.021(2) 0.056(2)
N1_3 0.0358(10) 0.0583(15) 0.0476(14) -0.0060(10) 0.0066(10) 0.0298(11)
N2_3 0.0315(10) 0.0582(15) 0.0451(13) -0.0040(9) 0.0019(9) 0.0290(11)
N3_3 0.0329(10) 0.0616(15) 0.0487(14) -0.0059(10) 0.0047(10) 0.0320(12)
N4_3 0.0322(10) 0.0618(16) 0.0499(14) -0.0036(10) 0.0093(10) 0.0246(12)
N5_3 0.0394(11) 0.0642(17) 0.0557(15) -0.0065(11) 0.0153(11) 0.0257(13)
N6_3 0.0442(12) 0.0648(17) 0.0604(16) -0.0051(11) 0.0196(12) 0.0247(13)
N7_3 0.0539(14) 0.0701(19) 0.0599(17) -0.0105(13) 0.0213(13) 0.0196(14)
N8_3 0.0374(11) 0.0616(16) 0.0484(14) -0.0034(10) 0.0094(10) 0.0270(12)
N9_3 0.0490(13) 0.0593(16) 0.0471(14) -0.0101(11) 0.0165(11) 0.0227(12)
N10_3 0.0492(13) 0.0653(18) 0.0518(15) -0.0118(12) 0.0163(12) 0.0211(13)
N11_3 0.0406(12) 0.0695(18) 0.0495(15) -0.0043(11) 0.0080(11) 0.0228(13)
C1_3 0.0282(11) 0.0578(18) 0.0554(17) -0.0030(11) 0.0059(11) 0.0326(14)
C2_3 0.0346(13) 0.066(2) 0.0521(17) -0.0039(12) 0.0121(12) 0.0252(15)
C3_3 0.0327(12) 0.0636(19) 0.0415(15) -0.0061(11) 0.0036(11) 0.0293(14)
C4_3 0.0360(13) 0.068(2) 0.0480(17) -0.0045(12) 0.0072(12) 0.0290(15)
O1_3 0.0911(18) 0.096(2) 0.0613(15) -0.0204(15) 0.0379(14) 0.0169(14)
O2_3 0.0734(15) 0.0684(16) 0.0707(16) -0.0230(12) 0.0284(13) 0.0179(12)
O3_3 0.0697(14) 0.0760(17) 0.0613(15) -0.0302(13) 0.0108(12) 0.0132(12)
O4_3 0.0821(16) 0.0715(16) 0.0759(17) 0.0240(13) 0.0465(14) 0.0333(13)
N12_3 0.0429(12) 0.0592(16) 0.0599(16) 0.0023(11) 0.0192(11) 0.0353(13)
O5_3 0.0796(16) 0.0700(16) 0.0761(16) -0.0151(12) 0.0490(14) 0.0192(13)
O6_3 0.0810(16) 0.0642(16) 0.101(2) -0.0041(13) 0.0344(15) 0.0453(15)
O7_3 0.0737(16) 0.0825(19) 0.099(2) 0.0089(14) 0.0528(16) 0.0206(16)
N13_3 0.0361(10) 0.0414(12) 0.0379(12) 0.0003(9) 0.0113(9) 0.0171(9)
C5_3 0.067(2) 0.105(3) 0.047(2) 0.003(2) 0.0034(17) 0.0349(19)
C6_3 0.060(2) 0.150(5) 0.055(2) 0.018(2) 0.0049(18) -0.021(3)
C7_3 0.0465(14) 0.0437(17) 0.0593(19) 0.0076(12) 0.0206(14) 0.0099(13)
C8_3 0.0448(15) 0.0477(18) 0.076(2) 0.0093(13) 0.0060(15) 0.0273(16)
C9_3 0.0439(14) 0.0377(15) 0.075(2) 0.0001(11) 0.0171(14) 0.0231(14)
C10_3 0.0618(18) 0.0447(18) 0.084(2) 0.0073(14) 0.0255(17) 0.0304(17)
N1_4 0.0356(10) 0.0427(13) 0.0399(12) -0.0029(9) 0.0095(9) 0.0163(10)
N2_4 0.0300(9) 0.0396(12) 0.0415(12) -0.0013(8) 0.0017(9) 0.0171(9)
N3_4 0.0339(10) 0.0394(12) 0.0431(12) -0.0016(8) 0.0051(9) 0.0148(10)
N4_4 0.0327(10) 0.0429(13) 0.0428(12) -0.0006(9) 0.0097(9) 0.0156(10)
N5_4 0.0307(10) 0.0413(13) 0.0534(14) -0.0013(9) 0.0112(9) 0.0147(10)
N6_4 0.0350(10) 0.0437(13) 0.0587(15) -0.0006(9) 0.0182(10) 0.0135(11)
N7_4 0.0441(12) 0.0487(15) 0.0618(16) -0.0005(10) 0.0255(12) 0.0132(12)
N8_4 0.0376(10) 0.0443(13) 0.0367(12) 0.0020(9) 0.0077(9) 0.0133(10)
N9_4 0.0351(10) 0.0414(13) 0.0461(13) 0.0032(9) 0.0117(9) 0.0156(10)
N10_4 0.0384(11) 0.0390(13) 0.0483(13) 0.0025(9) 0.0081(10) 0.0142(10)
N11_4 0.0433(12) 0.0443(14) 0.0506(15) 0.0023(10) 0.0019(11) 0.0128(11)
C1_4 0.0246(10) 0.0427(14) 0.0398(14) -0.0010(9) 0.0031(9) 0.0192(11)
C2_4 0.0304(11) 0.0417(15) 0.0486(16) 0.0022(10) 0.0117(11) 0.0133(12)
C3_4 0.0294(11) 0.0452(15) 0.0380(14) 0.0019(10) 0.0037(10) 0.0184(11)
C4_4 0.0352(12) 0.0418(15) 0.0390(14) 0.0041(10) 0.0025(11) 0.0132(11)
O1_4 0.0787(16) 0.0569(15) 0.0968(19) -0.0040(12) 0.0603(15) 0.0035(13)
O2_4 0.0640(13) 0.0501(13) 0.0722(15) -0.0165(10) 0.0335(12) 0.0051(11)
O3_4 0.0535(12) 0.0487(13) 0.0742(16) -0.0084(10) 0.0066(11) 0.0039(11)
O4_4 0.0932(17) 0.0520(14) 0.0519(13) 0.0139(12) 0.0306(13) 0.0128(10)
N12_4 0.0477(13) 0.0485(15) 0.0520(15) -0.0070(11) 0.0101(11) 0.0194(12)
O5_4 0.0754(14) 0.0459(13) 0.0796(16) -0.0005(10) 0.0471(13) 0.0177(11)
O6_4 0.108(2) 0.0593(16) 0.0888(19) -0.0183(14) 0.0105(16) 0.0393(14)
O7_4 0.111(2) 0.0744(19) 0.114(2) -0.0064(16) 0.073(2) 0.0078(17)
N13_4 0.042(2) 0.045(3) 0.050(3) -0.004(3) 0.004(2) 0.023(2)
C5_4 0.056(4) 0.041(4) 0.046(4) -0.003(3) 0.006(3) 0.029(3)
C6_4 0.061(5) 0.056(7) 0.032(5) -0.015(5) 0.004(5) 0.025(5)
C7_4 0.045(3) 0.040(4) 0.058(4) 0.001(3) 0.017(3) 0.012(3)
C8_4 0.101(8) 0.047(6) 0.078(7) -0.002(6) 0.034(7) 0.013(6)
C9_4 0.072(4) 0.057(4) 0.064(4) -0.007(3) -0.001(4) 0.018(3)
C10_4 0.094(7) 0.057(6) 0.080(6) 0.029(5) 0.030(6) -0.008(5)
N13B_4 0.060(3) 0.043(3) 0.052(3) -0.001(3) 0.005(3) 0.024(2)
C5B_4 0.079(4) 0.048(4) 0.045(4) 0.024(3) 0.002(3) 0.014(3)
C6B_4 0.132(8) 0.036(6) 0.038(6) -0.030(6) 0.009(6) 0.010(5)
C7B_4 0.052(4) 0.045(4) 0.048(4) 0.003(3) 0.006(4) 0.029(3)
C8B_4 0.071(7) 0.068(8) 0.044(7) -0.014(7) -0.002(6) 0.031(6)
C9B_4 0.069(4) 0.056(4) 0.063(4) -0.008(4) 0.014(4) 0.020(3)
C10B_4 0.070(6) 0.022(5) 0.081(8) -0.014(5) 0.037(6) -0.005(5)
N13C_4 0.045(3) 0.050(3) 0.046(3) -0.011(3) 0.004(2) 0.027(3)
C5C_4 0.052(4) 0.055(5) 0.047(4) -0.006(4) 0.010(3) 0.028(4)
C6C_4 0.063(6) 0.065(8) 0.050(8) -0.015(6) 0.012(6) 0.030(6)
C7C_4 0.048(3) 0.046(4) 0.060(4) -0.010(3) 0.015(4) 0.017(4)
C8C_4 0.055(6) 0.046(7) 0.086(8) 0.001(6) 0.027(7) 0.024(6)
C9C_4 0.070(4) 0.070(4) 0.060(4) -0.006(4) 0.004(4) 0.024(3)
C10C_4 0.095(7) 0.073(8) 0.071(7) -0.014(7) -0.009(6) -0.012(7)

loop_
_atom_type_symbol
_atom_type_description
_atom_type_scat_dispersion_real
_atom_type_scat_dispersion_imag
_atom_type_scat_source
C C 0.0033 0.0016 'International Tables Vol C Tables 4.2.6.8 and 6.1.1.4'
H H 0.0000 0.0000 'International Tables Vol C Tables 4.2.6.8 and 6.1.1.4'
N N 0.0061 0.0033 'International Tables Vol C Tables 4.2.6.8 and 6.1.1.4'
O O 0.0106 0.0060 'International Tables Vol C Tables 4.2.6.8 and 6.1.1.4'

loop_
_geom_angle_atom_site_label_1
_geom_angle_atom_site_label_2
_geom_angle_atom_site_label_3
_geom_angle_site_symmetry_1
_geom_angle_site_symmetry_3
_geom_angle
_geom_angle_publ_flag
N2_1 N1_1 C1_1 . . 115.87(19) ?
N2_1 N1_1 H1_1 . . 122.1 ?
C1_1 N1_1 H1_1 . . 122.1 ?
N3_1 N2_1 N1_1 . . 114.45(19) ?
N2_1 N3_1 C3_1 . . 109.35(19) ?
C1_1 N4_1 C2_1 . . 100.57(19) ?
C1_1 N5_1 N6_1 . . 109.5(2) ?
C1_1 N5_1 H5_1 . . 125.3 ?
N6_1 N5_1 H5_1 . . 125.3 ?
C2_1 N6_1 N5_1 . . 101.09(19) ?
O2_1 N7_1 O1_1 . . 124.5(2) ?
O2_1 N7_1 C2_1 . . 118.6(2) ?
O1_1 N7_1 C2_1 . . 117.0(2) ?
C3_1 N8_1 C4_1 . . 101.08(19) ?
N10_1 N9_1 C3_1 . . 109.8(2) ?
N10_1 N9_1 H9_1 . . 125.1 ?
C3_1 N9_1 H9_1 . . 125.1 ?
C4_1 N10_1 N9_1 . . 100.98(19) ?
O3_1 N11_1 O4_1 . . 124.9(2) ?
O3_1 N11_1 C4_1 . . 117.4(2) ?
O4_1 N11_1 C4_1 . . 117.7(2) ?
N4_1 C1_1 N5_1 . . 111.1(2) ?
N4_1 C1_1 N1_1 . . 125.8(2) ?
N5_1 C1_1 N1_1 . . 123.0(2) ?
N6_1 C2_1 N4_1 . . 117.8(2) ?
N6_1 C2_1 N7_1 . . 121.2(2) ?
N4_1 C2_1 N7_1 . . 120.9(2) ?
N8_1 C3_1 N9_1 . . 110.5(2) ?
N8_1 C3_1 N3_1 . . 122.9(2) ?
N9_1 C3_1 N3_1 . . 126.6(2) ?
N10_1 C4_1 N8_1 . . 117.7(2) ?
N10_1 C4_1 N11_1 . . 119.6(2) ?
N8_1 C4_1 N11_1 . . 122.7(2) ?
O7_1 N12_1 O6_1 . . 121.3(3) ?
O7_1 N12_1 O5_1 . . 118.6(3) ?
O6_1 N12_1 O5_1 . . 120.1(3) ?
C9_1 N13_1 C7_1 . . 112.9(4) ?
C9_1 N13_1 C5_1 . . 109.9(5) ?
C7_1 N13_1 C5_1 . . 113.1(5) ?
C9_1 N13_1 H13_1 . . 106.8 ?
C7_1 N13_1 H13_1 . . 106.8 ?
C5_1 N13_1 H13_1 . . 106.8 ?
C6_1 C5_1 N13_1 . . 112.2(6) ?
C6_1 C5_1 H5A_1 . . 109.2 ?
N13_1 C5_1 H5A_1 . . 109.2 ?
C6_1 C5_1 H5B_1 . . 109.2 ?
N13_1 C5_1 H5B_1 . . 109.2 ?
H5A_1 C5_1 H5B_1 . . 107.9 ?
C5_1 C6_1 H6A_1 . . 109.5 ?
C5_1 C6_1 H6B_1 . . 109.5 ?
H6A_1 C6_1 H6B_1 . . 109.5 ?
C5_1 C6_1 H6C_1 . . 109.5 ?
H6A_1 C6_1 H6C_1 . . 109.5 ?
H6B_1 C6_1 H6C_1 . . 109.5 ?
C8_1 C7_1 N13_1 . . 111.9(6) ?
C8_1 C7_1 H7A_1 . . 109.2 ?
N13_1 C7_1 H7A_1 . . 109.2 ?
C8_1 C7_1 H7B_1 . . 109.2 ?
N13_1 C7_1 H7B_1 . . 109.2 ?
H7A_1 C7_1 H7B_1 . . 107.9 ?
C7_1 C8_1 H8A_1 . . 109.5 ?
C7_1 C8_1 H8B_1 . . 109.5 ?
H8A_1 C8_1 H8B_1 . . 109.5 ?
C7_1 C8_1 H8C_1 . . 109.5 ?
H8A_1 C8_1 H8C_1 . . 109.5 ?
H8B_1 C8_1 H8C_1 . . 109.5 ?
N13_1 C9_1 C10_1 . . 112.4(5) ?
N13_1 C9_1 H9A_1 . . 109.1 ?
C10_1 C9_1 H9A_1 . . 109.1 ?
N13_1 C9_1 H9B_1 . . 109.1 ?
C10_1 C9_1 H9B_1 . . 109.1 ?
H9A_1 C9_1 H9B_1 . . 107.8 ?
C9_1 C10_1 H10A_1 . . 109.5 ?
C9_1 C10_1 H10B_1 . . 109.5 ?
H10A_1 C10_1 H10B_1 . . 109.5 ?
C9_1 C10_1 H10C_1 . . 109.5 ?
H10A_1 C10_1 H10C_1 . . 109.5 ?
H10B_1 C10_1 H10C_1 . . 109.5 ?
C9B_1 N13B_1 C7B_1 . . 109.4(5) ?
C9B_1 N13B_1 C5B_1 . . 111.2(6) ?
C7B_1 N13B_1 C5B_1 . . 112.7(5) ?
C9B_1 N13B_1 H13B_1 . . 107.7 ?
C7B_1 N13B_1 H13B_1 . . 107.7 ?
C5B_1 N13B_1 H13B_1 . . 107.7 ?
C6B_1 C5B_1 N13B_1 . . 113.9(6) ?
C6B_1 C5B_1 H5C_1 . . 108.8 ?
N13B_1 C5B_1 H5C_1 . . 108.8 ?
C6B_1 C5B_1 H5D_1 . . 108.8 ?
N13B_1 C5B_1 H5D_1 . . 108.8 ?
H5C_1 C5B_1 H5D_1 . . 107.7 ?
C5B_1 C6B_1 H6D_1 . . 109.5 ?
C5B_1 C6B_1 H6E_1 . . 109.5 ?
H6D_1 C6B_1 H6E_1 . . 109.5 ?
C5B_1 C6B_1 H6F_1 . . 109.5 ?
H6D_1 C6B_1 H6F_1 . . 109.5 ?
H6E_1 C6B_1 H6F_1 . . 109.5 ?
C8B_1 C7B_1 N13B_1 . . 114.3(7) ?
C8B_1 C7B_1 H7C_1 . . 108.7 ?
N13B_1 C7B_1 H7C_1 . . 108.7 ?
C8B_1 C7B_1 H7D_1 . . 108.7 ?
N13B_1 C7B_1 H7D_1 . . 108.7 ?
H7C_1 C7B_1 H7D_1 . . 107.6 ?
C7B_1 C8B_1 H8D_1 . . 109.5 ?
C7B_1 C8B_1 H8E_1 . . 109.5 ?
H8D_1 C8B_1 H8E_1 . . 109.5 ?
C7B_1 C8B_1 H8F_1 . . 109.5 ?
H8D_1 C8B_1 H8F_1 . . 109.5 ?
H8E_1 C8B_1 H8F_1 . . 109.5 ?
N13B_1 C9B_1 C10B_1 . . 113.8(6) ?
N13B_1 C9B_1 H9C_1 . . 108.8 ?
C10B_1 C9B_1 H9C_1 . . 108.8 ?
N13B_1 C9B_1 H9D_1 . . 108.8 ?
C10B_1 C9B_1 H9D_1 . . 108.8 ?
H9C_1 C9B_1 H9D_1 . . 107.7 ?
C9B_1 C10B_1 H10D_1 . . 109.5 ?
C9B_1 C10B_1 H10E_1 . . 109.5 ?
H10D_1 C10B_1 H10E_1 . . 109.5 ?
C9B_1 C10B_1 H10F_1 . . 109.5 ?
H10D_1 C10B_1 H10F_1 . . 109.5 ?
H10E_1 C10B_1 H10F_1 . . 109.5 ?
C7C_1 N13C_1 C5C_1 . . 112.8(16) ?
C7C_1 N13C_1 C9C_1 . . 108.5(15) ?
C5C_1 N13C_1 C9C_1 . . 112.7(16) ?
C7C_1 N13C_1 H13C_1 . . 107.5 ?
C5C_1 N13C_1 H13C_1 . . 107.5 ?
C9C_1 N13C_1 H13C_1 . . 107.5 ?
C6C_1 C5C_1 N13C_1 . . 114.8(17) ?
C6C_1 C5C_1 H5E_1 . . 108.6 ?
N13C_1 C5C_1 H5E_1 . . 108.6 ?
C6C_1 C5C_1 H5F_1 . . 108.6 ?
N13C_1 C5C_1 H5F_1 . . 108.6 ?
H5E_1 C5C_1 H5F_1 . . 107.5 ?
C5C_1 C6C_1 H6G_1 . . 109.5 ?
C5C_1 C6C_1 H6H_1 . . 109.5 ?
H6G_1 C6C_1 H6H_1 . . 109.5 ?
C5C_1 C6C_1 H6I_1 . . 109.5 ?
H6G_1 C6C_1 H6I_1 . . 109.5 ?
H6H_1 C6C_1 H6I_1 . . 109.5 ?
C8C_1 C7C_1 N13C_1 . . 115.4(19) ?
C8C_1 C7C_1 H7E_1 . . 108.4 ?
N13C_1 C7C_1 H7E_1 . . 108.4 ?
C8C_1 C7C_1 H7F_1 . . 108.4 ?
N13C_1 C7C_1 H7F_1 . . 108.4 ?
H7E_1 C7C_1 H7F_1 . . 107.5 ?
C7C_1 C8C_1 H8G_1 . . 109.5 ?
C7C_1 C8C_1 H8H_1 . . 109.5 ?
H8G_1 C8C_1 H8H_1 . . 109.5 ?
C7C_1 C8C_1 H8I_1 . . 109.5 ?
H8G_1 C8C_1 H8I_1 . . 109.5 ?
H8H_1 C8C_1 H8I_1 . . 109.5 ?
C10C_1 C9C_1 N13C_1 . . 112.1(15) ?
C10C_1 C9C_1 H9E_1 . . 109.2 ?
N13C_1 C9C_1 H9E_1 . . 109.2 ?
C10C_1 C9C_1 H9F_1 . . 109.2 ?
N13C_1 C9C_1 H9F_1 . . 109.2 ?
H9E_1 C9C_1 H9F_1 . . 107.9 ?
C9C_1 C10C_1 H10G_1 . . 109.5 ?
C9C_1 C10C_1 H10H_1 . . 109.5 ?
H10G_1 C10C_1 H10H_1 . . 109.5 ?
C9C_1 C10C_1 H10I_1 . . 109.5 ?
H10G_1 C10C_1 H10I_1 . . 109.5 ?
H10H_1 C10C_1 H10I_1 . . 109.5 ?
N2_2 N1_2 C1_2 . . 115.66(19) ?
N2_2 N1_2 H1_2 . . 122.2 ?
C1_2 N1_2 H1_2 . . 122.2 ?
N3_2 N2_2 N1_2 . . 113.78(19) ?
N2_2 N3_2 C3_2 . . 109.4(2) ?
C1_2 N4_2 C2_2 . . 100.00(19) ?
C1_2 N5_2 N6_2 . . 109.5(2) ?
C1_2 N5_2 H5_2 . . 125.3 ?
N6_2 N5_2 H5_2 . . 125.3 ?
C2_2 N6_2 N5_2 . . 100.7(2) ?
O1_2 N7_2 O2_2 . . 124.3(2) ?
O1_2 N7_2 C2_2 . . 116.8(2) ?
O2_2 N7_2 C2_2 . . 118.8(2) ?
C3_2 N8_2 C4_2 . . 100.6(2) ?
C3_2 N9_2 N10_2 . . 110.0(2) ?
C3_2 N9_2 H9_2 . . 125.0 ?
N10_2 N9_2 H9_2 . . 125.0 ?
C4_2 N10_2 N9_2 . . 101.3(2) ?
O3_2 N11_2 O4_2 . . 124.7(3) ?
O3_2 N11_2 C4_2 . . 118.0(3) ?
O4_2 N11_2 C4_2 . . 117.3(3) ?
N4_2 C1_2 N5_2 . . 111.5(2) ?
N4_2 C1_2 N1_2 . . 125.2(2) ?
N5_2 C1_2 N1_2 . . 123.3(2) ?
N6_2 C2_2 N4_2 . . 118.3(2) ?
N6_2 C2_2 N7_2 . . 120.9(2) ?
N4_2 C2_2 N7_2 . . 120.7(2) ?
N8_2 C3_2 N9_2 . . 110.6(2) ?
N8_2 C3_2 N3_2 . . 122.4(2) ?
N9_2 C3_2 N3_2 . . 127.0(2) ?
N10_2 C4_2 N8_2 . . 117.5(2) ?
N10_2 C4_2 N11_2 . . 120.3(3) ?
N8_2 C4_2 N11_2 . . 122.2(3) ?
O7_2 N12_2 O6_2 . . 121.2(2) ?
O7_2 N12_2 O5_2 . . 119.6(2) ?
O6_2 N12_2 O5_2 . . 119.2(2) ?
C5_2 N13_2 C9_2 . . 114.0(2) ?
C5_2 N13_2 C7_2 . . 112.2(2) ?
C9_2 N13_2 C7_2 . . 111.9(2) ?
C5_2 N13_2 H13_2 . . 106.0 ?
C9_2 N13_2 H13_2 . . 106.0 ?
C7_2 N13_2 H13_2 . . 106.0 ?
C6_2 C5_2 N13_2 . . 113.7(3) ?
C6_2 C5_2 H5A_2 . . 108.8 ?
N13_2 C5_2 H5A_2 . . 108.8 ?
C6_2 C5_2 H5B_2 . . 108.8 ?
N13_2 C5_2 H5B_2 . . 108.8 ?
H5A_2 C5_2 H5B_2 . . 107.7 ?
C5_2 C6_2 H6A_2 . . 109.5 ?
C5_2 C6_2 H6B_2 . . 109.5 ?
H6A_2 C6_2 H6B_2 . . 109.5 ?
C5_2 C6_2 H6C_2 . . 109.5 ?
H6A_2 C6_2 H6C_2 . . 109.5 ?
H6B_2 C6_2 H6C_2 . . 109.5 ?
C8_2 C7_2 N13_2 . . 112.1(3) ?
C8_2 C7_2 H7A_2 . . 109.2 ?
N13_2 C7_2 H7A_2 . . 109.2 ?
C8_2 C7_2 H7B_2 . . 109.2 ?
N13_2 C7_2 H7B_2 . . 109.2 ?
H7A_2 C7_2 H7B_2 . . 107.9 ?
C7_2 C8_2 H8A_2 . . 109.5 ?
C7_2 C8_2 H8B_2 . . 109.5 ?
H8A_2 C8_2 H8B_2 . . 109.5 ?
C7_2 C8_2 H8C_2 . . 109.5 ?
H8A_2 C8_2 H8C_2 . . 109.5 ?
H8B_2 C8_2 H8C_2 . . 109.5 ?
N13_2 C9_2 C10_2 . . 112.9(2) ?
N13_2 C9_2 H9A_2 . . 109.0 ?
C10_2 C9_2 H9A_2 . . 109.0 ?
N13_2 C9_2 H9B_2 . . 109.0 ?
C10_2 C9_2 H9B_2 . . 109.0 ?
H9A_2 C9_2 H9B_2 . . 107.8 ?
C9_2 C10_2 H10A_2 . . 109.5 ?
C9_2 C10_2 H10B_2 . . 109.5 ?
H10A_2 C10_2 H10B_2 . . 109.5 ?
C9_2 C10_2 H10C_2 . . 109.5 ?
H10A_2 C10_2 H10C_2 . . 109.5 ?
H10B_2 C10_2 H10C_2 . . 109.5 ?
N2_3 N1_3 C1_3 . . 116.1(2) ?
N2_3 N1_3 H1_3 . . 122.0 ?
C1_3 N1_3 H1_3 . . 122.0 ?
N3_3 N2_3 N1_3 . . 114.3(2) ?
N2_3 N3_3 C3_3 . . 109.4(2) ?
C1_3 N4_3 C2_3 . . 100.4(2) ?
N6_3 N5_3 C1_3 . . 110.0(2) ?
N6_3 N5_3 H5_3 . . 125.0 ?
C1_3 N5_3 H5_3 . . 125.0 ?
C2_3 N6_3 N5_3 . . 100.7(2) ?
O2_3 N7_3 O1_3 . . 124.1(3) ?
O2_3 N7_3 C2_3 . . 116.5(2) ?
O1_3 N7_3 C2_3 . . 119.3(3) ?
C3_3 N8_3 C4_3 . . 101.3(2) ?
N10_3 N9_3 C3_3 . . 110.5(2) ?
N10_3 N9_3 H9_3 . . 124.8 ?
C3_3 N9_3 H9_3 . . 124.8 ?
C4_3 N10_3 N9_3 . . 100.5(2) ?
O4_3 N11_3 O3_3 . . 124.2(3) ?
O4_3 N11_3 C4_3 . . 118.1(3) ?
O3_3 N11_3 C4_3 . . 117.7(2) ?
N4_3 C1_3 N5_3 . . 110.8(3) ?
N4_3 C1_3 N1_3 . . 125.6(2) ?
N5_3 C1_3 N1_3 . . 123.5(3) ?
N6_3 C2_3 N4_3 . . 118.1(3) ?
N6_3 C2_3 N7_3 . . 121.2(3) ?
N4_3 C2_3 N7_3 . . 120.7(2) ?
N8_3 C3_3 N9_3 . . 110.2(3) ?
N8_3 C3_3 N3_3 . . 123.3(2) ?
N9_3 C3_3 N3_3 . . 126.5(3) ?
N10_3 C4_3 N8_3 . . 117.5(3) ?
N10_3 C4_3 N11_3 . . 119.2(2) ?
N8_3 C4_3 N11_3 . . 123.3(3) ?
O6_3 N12_3 O7_3 . . 120.4(2) ?
O6_3 N12_3 O5_3 . . 119.8(3) ?
O7_3 N12_3 O5_3 . . 119.8(3) ?
C9_3 N13_3 C5_3 . . 111.1(2) ?
C9_3 N13_3 C7_3 . . 110.9(2) ?
C5_3 N13_3 C7_3 . . 112.4(2) ?
C9_3 N13_3 H13_3 . . 107.4 ?
C5_3 N13_3 H13_3 . . 107.4 ?
C7_3 N13_3 H13_3 . . 107.4 ?
C6_3 C5_3 N13_3 . . 114.2(3) ?
C6_3 C5_3 H5A_3 . . 108.7 ?
N13_3 C5_3 H5A_3 . . 108.7 ?
C6_3 C5_3 H5B_3 . . 108.7 ?
N13_3 C5_3 H5B_3 . . 108.7 ?
H5A_3 C5_3 H5B_3 . . 107.6 ?
C5_3 C6_3 H6A_3 . . 109.5 ?
C5_3 C6_3 H6B_3 . . 109.5 ?
H6A_3 C6_3 H6B_3 . . 109.5 ?
C5_3 C6_3 H6C_3 . . 109.5 ?
H6A_3 C6_3 H6C_3 . . 109.5 ?
H6B_3 C6_3 H6C_3 . . 109.5 ?
C8_3 C7_3 N13_3 . . 114.2(2) ?
C8_3 C7_3 H7A_3 . . 108.7 ?
N13_3 C7_3 H7A_3 . . 108.7 ?
C8_3 C7_3 H7B_3 . . 108.7 ?
N13_3 C7_3 H7B_3 . . 108.7 ?
H7A_3 C7_3 H7B_3 . . 107.6 ?
C7_3 C8_3 H8A_3 . . 109.5 ?
C7_3 C8_3 H8B_3 . . 109.5 ?
H8A_3 C8_3 H8B_3 . . 109.5 ?
C7_3 C8_3 H8C_3 . . 109.5 ?
H8A_3 C8_3 H8C_3 . . 109.5 ?
H8B_3 C8_3 H8C_3 . . 109.5 ?
N13_3 C9_3 C10_3 . . 113.5(2) ?
N13_3 C9_3 H9A_3 . . 108.9 ?
C10_3 C9_3 H9A_3 . . 108.9 ?
N13_3 C9_3 H9B_3 . . 108.9 ?
C10_3 C9_3 H9B_3 . . 108.9 ?
H9A_3 C9_3 H9B_3 . . 107.7 ?
C9_3 C10_3 H10A_3 . . 109.5 ?
C9_3 C10_3 H10B_3 . . 109.5 ?
H10A_3 C10_3 H10B_3 . . 109.5 ?
C9_3 C10_3 H10C_3 . . 109.5 ?
H10A_3 C10_3 H10C_3 . . 109.5 ?
H10B_3 C10_3 H10C_3 . . 109.5 ?
N2_4 N1_4 C1_4 . . 115.50(19) ?
N2_4 N1_4 H1_4 . . 122.2 ?
C1_4 N1_4 H1_4 . . 122.2 ?
N3_4 N2_4 N1_4 . . 114.09(19) ?
N2_4 N3_4 C3_4 . . 108.78(19) ?
C1_4 N4_4 C2_4 . . 100.4(2) ?
N6_4 N5_4 C1_4 . . 109.2(2) ?
N6_4 N5_4 H5_4 . . 125.4 ?
C1_4 N5_4 H5_4 . . 125.4 ?
C2_4 N6_4 N5_4 . . 101.4(2) ?
O1_4 N7_4 O2_4 . . 124.7(3) ?
O1_4 N7_4 C2_4 . . 118.4(2) ?
O2_4 N7_4 C2_4 . . 116.9(2) ?
C3_4 N8_4 C4_4 . . 100.5(2) ?
N10_4 N9_4 C3_4 . . 110.6(2) ?
N10_4 N9_4 H9_4 . . 124.7 ?
C3_4 N9_4 H9_4 . . 124.7 ?
C4_4 N10_4 N9_4 . . 100.4(2) ?
O4_4 N11_4 O3_4 . . 126.0(3) ?
O4_4 N11_4 C4_4 . . 117.3(2) ?
O3_4 N11_4 C4_4 . . 116.6(2) ?
N4_4 C1_4 N5_4 . . 111.3(2) ?
N4_4 C1_4 N1_4 . . 125.9(2) ?
N5_4 C1_4 N1_4 . . 122.8(2) ?
N6_4 C2_4 N4_4 . . 117.6(2) ?
N6_4 C2_4 N7_4 . . 121.1(2) ?
N4_4 C2_4 N7_4 . . 121.2(2) ?
N8_4 C3_4 N9_4 . . 110.6(2) ?
N8_4 C3_4 N3_4 . . 122.0(2) ?
N9_4 C3_4 N3_4 . . 127.5(2) ?
N10_4 C4_4 N8_4 . . 118.0(2) ?
N10_4 C4_4 N11_4 . . 120.4(2) ?
N8_4 C4_4 N11_4 . . 121.5(2) ?
O6_4 N12_4 O7_4 . . 121.3(3) ?
O6_4 N12_4 O5_4 . . 120.6(3) ?
O7_4 N12_4 O5_4 . . 118.0(3) ?
C7_4 N13_4 C9_4 . . 114.9(8) ?
C7_4 N13_4 C5_4 . . 112.8(10) ?
C9_4 N13_4 C5_4 . . 114.5(9) ?
C7_4 N13_4 H13_4 . . 104.4 ?
C9_4 N13_4 H13_4 . . 104.4 ?
C5_4 N13_4 H13_4 . . 104.4 ?
N13_4 C5_4 C6_4 . . 116.0(11) ?
N13_4 C5_4 H5A_4 . . 108.3 ?
C6_4 C5_4 H5A_4 . . 108.3 ?
N13_4 C5_4 H5B_4 . . 108.3 ?
C6_4 C5_4 H5B_4 . . 108.3 ?
H5A_4 C5_4 H5B_4 . . 107.4 ?
C5_4 C6_4 H6A_4 . . 109.5 ?
C5_4 C6_4 H6B_4 . . 109.5 ?
H6A_4 C6_4 H6B_4 . . 109.5 ?
C5_4 C6_4 H6C_4 . . 109.5 ?
H6A_4 C6_4 H6C_4 . . 109.5 ?
H6B_4 C6_4 H6C_4 . . 109.5 ?
C8_4 C7_4 N13_4 . . 125.4(11) ?
C8_4 C7_4 H7A_4 . . 106.0 ?
N13_4 C7_4 H7A_4 . . 106.0 ?
C8_4 C7_4 H7B_4 . . 106.0 ?
N13_4 C7_4 H7B_4 . . 106.0 ?
H7A_4 C7_4 H7B_4 . . 106.3 ?
C7_4 C8_4 H8A_4 . . 109.5 ?
C7_4 C8_4 H8B_4 . . 109.5 ?
H8A_4 C8_4 H8B_4 . . 109.5 ?
C7_4 C8_4 H8C_4 . . 109.5 ?
H8A_4 C8_4 H8C_4 . . 109.5 ?
H8B_4 C8_4 H8C_4 . . 109.5 ?
C10_4 C9_4 N13_4 . . 106.7(10) ?
C10_4 C9_4 H9A_4 . . 110.4 ?
N13_4 C9_4 H9A_4 . . 110.4 ?
C10_4 C9_4 H9B_4 . . 110.4 ?
N13_4 C9_4 H9B_4 . . 110.4 ?
H9A_4 C9_4 H9B_4 . . 108.6 ?
C9_4 C10_4 H10A_4 . . 109.5 ?
C9_4 C10_4 H10B_4 . . 109.5 ?
H10A_4 C10_4 H10B_4 . . 109.5 ?
C9_4 C10_4 H10C_4 . . 109.5 ?
H10A_4 C10_4 H10C_4 . . 109.5 ?
H10B_4 C10_4 H10C_4 . . 109.5 ?
C7B_4 N13B_4 C9B_4 . . 111.5(10) ?
C7B_4 N13B_4 C5B_4 . . 114.1(10) ?
C9B_4 N13B_4 C5B_4 . . 108.4(8) ?
C7B_4 N13B_4 H13B_4 . . 107.5 ?
C9B_4 N13B_4 H13B_4 . . 107.5 ?
C5B_4 N13B_4 H13B_4 . . 107.5 ?
C6B_4 C5B_4 N13B_4 . . 119.8(9) ?
C6B_4 C5B_4 H5C_4 . . 107.4 ?
N13B_4 C5B_4 H5C_4 . . 107.4 ?
C6B_4 C5B_4 H5D_4 . . 107.4 ?
N13B_4 C5B_4 H5D_4 . . 107.4 ?
H5C_4 C5B_4 H5D_4 . . 106.9 ?
C5B_4 C6B_4 H6D_4 . . 109.5 ?
C5B_4 C6B_4 H6E_4 . . 109.5 ?
H6D_4 C6B_4 H6E_4 . . 109.5 ?
C5B_4 C6B_4 H6F_4 . . 109.5 ?
H6D_4 C6B_4 H6F_4 . . 109.5 ?
H6E_4 C6B_4 H6F_4 . . 109.5 ?
N13B_4 C7B_4 C8B_4 . . 112.7(15) ?
N13B_4 C7B_4 H7C_4 . . 109.0 ?
C8B_4 C7B_4 H7C_4 . . 109.0 ?
N13B_4 C7B_4 H7D_4 . . 109.0 ?
C8B_4 C7B_4 H7D_4 . . 109.0 ?
H7C_4 C7B_4 H7D_4 . . 107.8 ?
C7B_4 C8B_4 H8D_4 . . 109.5 ?
C7B_4 C8B_4 H8E_4 . . 109.5 ?
H8D_4 C8B_4 H8E_4 . . 109.5 ?
C7B_4 C8B_4 H8F_4 . . 109.5 ?
H8D_4 C8B_4 H8F_4 . . 109.5 ?
H8E_4 C8B_4 H8F_4 . . 109.5 ?
N13B_4 C9B_4 C10B_4 . . 114.0(11) ?
N13B_4 C9B_4 H9C_4 . . 108.8 ?
C10B_4 C9B_4 H9C_4 . . 108.8 ?
N13B_4 C9B_4 H9D_4 . . 108.8 ?
C10B_4 C9B_4 H9D_4 . . 108.8 ?
H9C_4 C9B_4 H9D_4 . . 107.7 ?
C9B_4 C10B_4 H10D_4 . . 109.5 ?
C9B_4 C10B_4 H10E_4 . . 109.5 ?
H10D_4 C10B_4 H10E_4 . . 109.5 ?
C9B_4 C10B_4 H10F_4 . . 109.5 ?
H10D_4 C10B_4 H10F_4 . . 109.5 ?
H10E_4 C10B_4 H10F_4 . . 109.5 ?
C9C_4 N13C_4 C7C_4 . . 105.4(9) ?
C9C_4 N13C_4 C5C_4 . . 119.0(12) ?
C7C_4 N13C_4 C5C_4 . . 103.6(10) ?
C9C_4 N13C_4 H13C_4 . . 109.4 ?
C7C_4 N13C_4 H13C_4 . . 109.4 ?
C5C_4 N13C_4 H13C_4 . . 109.4 ?
C6C_4 C5C_4 N13C_4 . . 111.7(14) ?
C6C_4 C5C_4 H5E_4 . . 109.3 ?
N13C_4 C5C_4 H5E_4 . . 109.3 ?
C6C_4 C5C_4 H5F_4 . . 109.3 ?
N13C_4 C5C_4 H5F_4 . . 109.3 ?
H5E_4 C5C_4 H5F_4 . . 107.9 ?
C5C_4 C6C_4 H6G_4 . . 109.5 ?
C5C_4 C6C_4 H6H_4 . . 109.5 ?
H6G_4 C6C_4 H6H_4 . . 109.5 ?
C5C_4 C6C_4 H6I_4 . . 109.5 ?
H6G_4 C6C_4 H6I_4 . . 109.5 ?
H6H_4 C6C_4 H6I_4 . . 109.5 ?
C8C_4 C7C_4 N13C_4 . . 109.9(12) ?
C8C_4 C7C_4 H7E_4 . . 109.7 ?
N13C_4 C7C_4 H7E_4 . . 109.7 ?
C8C_4 C7C_4 H7F_4 . . 109.7 ?
N13C_4 C7C_4 H7F_4 . . 109.7 ?
H7E_4 C7C_4 H7F_4 . . 108.2 ?
C7C_4 C8C_4 H8G_4 . . 109.5 ?
C7C_4 C8C_4 H8H_4 . . 109.5 ?
H8G_4 C8C_4 H8H_4 . . 109.5 ?
C7C_4 C8C_4 H8I_4 . . 109.5 ?
H8G_4 C8C_4 H8I_4 . . 109.5 ?
H8H_4 C8C_4 H8I_4 . . 109.5 ?
C10C_4 C9C_4 N13C_4 . . 109.7(11) ?
C10C_4 C9C_4 H9E_4 . . 109.7 ?
N13C_4 C9C_4 H9E_4 . . 109.7 ?
C10C_4 C9C_4 H9F_4 . . 109.7 ?
N13C_4 C9C_4 H9F_4 . . 109.7 ?
H9E_4 C9C_4 H9F_4 . . 108.2 ?
C9C_4 C10C_4 H10G_4 . . 109.5 ?
C9C_4 C10C_4 H10H_4 . . 109.5 ?
H10G_4 C10C_4 H10H_4 . . 109.5 ?
C9C_4 C10C_4 H10I_4 . . 109.5 ?
H10G_4 C10C_4 H10I_4 . . 109.5 ?
H10H_4 C10C_4 H10I_4 . . 109.5 ?

loop_
_geom_bond_atom_site_label_1
_geom_bond_atom_site_label_2
_geom_bond_site_symmetry_2
_geom_bond_distance
_geom_bond_publ_flag
N1_1 N2_1 . 1.333(3) ?
N1_1 C1_1 . 1.376(3) ?
N1_1 H1_1 . 0.8800 ?
N2_1 N3_1 . 1.272(3) ?
N3_1 C3_1 . 1.404(3) ?
N4_1 C1_1 . 1.317(3) ?
N4_1 C2_1 . 1.347(3) ?
N5_1 C1_1 . 1.343(3) ?
N5_1 N6_1 . 1.352(3) ?
N5_1 H5_1 . 0.8800 ?
N6_1 C2_1 . 1.301(3) ?
N7_1 O2_1 . 1.213(3) ?
N7_1 O1_1 . 1.220(3) ?
N7_1 C2_1 . 1.444(3) ?
N8_1 C3_1 . 1.325(3) ?
N8_1 C4_1 . 1.337(3) ?
N9_1 N10_1 . 1.349(3) ?
N9_1 C3_1 . 1.350(3) ?
N9_1 H9_1 . 0.8800 ?
N10_1 C4_1 . 1.314(3) ?
N11_1 O3_1 . 1.219(3) ?
N11_1 O4_1 . 1.223(3) ?
N11_1 C4_1 . 1.453(3) ?
N12_1 O7_1 . 1.220(3) ?
N12_1 O6_1 . 1.228(3) ?
N12_1 O5_1 . 1.245(3) ?
N13_1 C9_1 . 1.504(7) ?
N13_1 C7_1 . 1.518(7) ?
N13_1 C5_1 . 1.520(7) ?
N13_1 H13_1 . 1.0000 ?
C5_1 C6_1 . 1.471(9) ?
C5_1 H5A_1 . 0.9900 ?
C5_1 H5B_1 . 0.9900 ?
C6_1 H6A_1 . 0.9800 ?
C6_1 H6B_1 . 0.9800 ?
C6_1 H6C_1 . 0.9800 ?
C7_1 C8_1 . 1.499(10) ?
C7_1 H7A_1 . 0.9900 ?
C7_1 H7B_1 . 0.9900 ?
C8_1 H8A_1 . 0.9800 ?
C8_1 H8B_1 . 0.9800 ?
C8_1 H8C_1 . 0.9800 ?
C9_1 C10_1 . 1.506(7) ?
C9_1 H9A_1 . 0.9900 ?
C9_1 H9B_1 . 0.9900 ?
C10_1 H10A_1 . 0.9800 ?
C10_1 H10B_1 . 0.9800 ?
C10_1 H10C_1 . 0.9800 ?
N13B_1 C9B_1 . 1.493(8) ?
N13B_1 C7B_1 . 1.496(8) ?
N13B_1 C5B_1 . 1.514(7) ?
N13B_1 H13B_1 . 1.0000 ?
C5B_1 C6B_1 . 1.497(10) ?
C5B_1 H5C_1 . 0.9900 ?
C5B_1 H5D_1 . 0.9900 ?
C6B_1 H6D_1 . 0.9800 ?
C6B_1 H6E_1 . 0.9800 ?
C6B_1 H6F_1 . 0.9800 ?
C7B_1 C8B_1 . 1.488(11) ?
C7B_1 H7C_1 . 0.9900 ?
C7B_1 H7D_1 . 0.9900 ?
C8B_1 H8D_1 . 0.9800 ?
C8B_1 H8E_1 . 0.9800 ?
C8B_1 H8F_1 . 0.9800 ?
C9B_1 C10B_1 . 1.512(9) ?
C9B_1 H9C_1 . 0.9900 ?
C9B_1 H9D_1 . 0.9900 ?
C10B_1 H10D_1 . 0.9800 ?
C10B_1 H10E_1 . 0.9800 ?
C10B_1 H10F_1 . 0.9800 ?
N13C_1 C7C_1 . 1.503(14) ?
N13C_1 C5C_1 . 1.510(14) ?
N13C_1 C9C_1 . 1.511(14) ?
N13C_1 H13C_1 . 1.0000 ?
C5C_1 C6C_1 . 1.504(15) ?
C5C_1 H5E_1 . 0.9900 ?
C5C_1 H5F_1 . 0.9900 ?
C6C_1 H6G_1 . 0.9800 ?
C6C_1 H6H_1 . 0.9800 ?
C6C_1 H6I_1 . 0.9800 ?
C7C_1 C8C_1 . 1.481(15) ?
C7C_1 H7E_1 . 0.9900 ?
C7C_1 H7F_1 . 0.9900 ?
C8C_1 H8G_1 . 0.9800 ?
C8C_1 H8H_1 . 0.9800 ?
C8C_1 H8I_1 . 0.9800 ?
C9C_1 C10C_1 . 1.494(14) ?
C9C_1 H9E_1 . 0.9900 ?
C9C_1 H9F_1 . 0.9900 ?
C10C_1 H10G_1 . 0.9800 ?
C10C_1 H10H_1 . 0.9800 ?
C10C_1 H10I_1 . 0.9800 ?
N1_2 N2_2 . 1.334(3) ?
N1_2 C1_2 . 1.381(3) ?
N1_2 H1_2 . 0.8800 ?
N2_2 N3_2 . 1.269(3) ?
N3_2 C3_2 . 1.401(3) ?
N4_2 C1_2 . 1.324(3) ?
N4_2 C2_2 . 1.350(3) ?
N5_2 C1_2 . 1.340(3) ?
N5_2 N6_2 . 1.360(3) ?
N5_2 H5_2 . 0.8800 ?
N6_2 C2_2 . 1.305(3) ?
N7_2 O1_2 . 1.220(3) ?
N7_2 O2_2 . 1.226(3) ?
N7_2 C2_2 . 1.446(3) ?
N8_2 C3_2 . 1.332(3) ?
N8_2 C4_2 . 1.343(4) ?
N9_2 C3_2 . 1.342(3) ?
N9_2 N10_2 . 1.344(3) ?
N9_2 H9_2 . 0.8800 ?
N10_2 C4_2 . 1.311(4) ?
N11_2 O3_2 . 1.214(4) ?
N11_2 O4_2 . 1.227(4) ?
N11_2 C4_2 . 1.456(3) ?
N12_2 O7_2 . 1.238(3) ?
N12_2 O6_2 . 1.241(3) ?
N12_2 O5_2 . 1.256(3) ?
N13_2 C5_2 . 1.496(4) ?
N13_2 C9_2 . 1.502(4) ?
N13_2 C7_2 . 1.502(3) ?
N13_2 H13_2 . 1.0000 ?
C5_2 C6_2 . 1.480(5) ?
C5_2 H5A_2 . 0.9900 ?
C5_2 H5B_2 . 0.9900 ?
C6_2 H6A_2 . 0.9800 ?
C6_2 H6B_2 . 0.9800 ?
C6_2 H6C_2 . 0.9800 ?
C7_2 C8_2 . 1.497(5) ?
C7_2 H7A_2 . 0.9900 ?
C7_2 H7B_2 . 0.9900 ?
C8_2 H8A_2 . 0.9800 ?
C8_2 H8B_2 . 0.9800 ?
C8_2 H8C_2 . 0.9800 ?
C9_2 C10_2 . 1.512(4) ?
C9_2 H9A_2 . 0.9900 ?
C9_2 H9B_2 . 0.9900 ?
C10_2 H10A_2 . 0.9800 ?
C10_2 H10B_2 . 0.9800 ?
C10_2 H10C_2 . 0.9800 ?
N1_3 N2_3 . 1.339(3) ?
N1_3 C1_3 . 1.367(4) ?
N1_3 H1_3 . 0.8800 ?
N2_3 N3_3 . 1.273(3) ?
N3_3 C3_3 . 1.407(4) ?
N4_3 C1_3 . 1.323(4) ?
N4_3 C2_3 . 1.347(3) ?
N5_3 N6_3 . 1.345(4) ?
N5_3 C1_3 . 1.351(3) ?
N5_3 H5_3 . 0.8800 ?
N6_3 C2_3 . 1.312(4) ?
N7_3 O2_3 . 1.227(3) ?
N7_3 O1_3 . 1.237(3) ?
N7_3 C2_3 . 1.435(4) ?
N8_3 C3_3 . 1.313(4) ?
N8_3 C4_3 . 1.348(4) ?
N9_3 N10_3 . 1.344(4) ?
N9_3 C3_3 . 1.353(3) ?
N9_3 H9_3 . 0.8800 ?
N10_3 C4_3 . 1.316(4) ?
N11_3 O4_3 . 1.210(3) ?
N11_3 O3_3 . 1.236(3) ?
N11_3 C4_3 . 1.449(4) ?
N12_3 O6_3 . 1.221(3) ?
N12_3 O7_3 . 1.224(4) ?
N12_3 O5_3 . 1.257(3) ?
N13_3 C9_3 . 1.491(3) ?
N13_3 C5_3 . 1.499(4) ?
N13_3 C7_3 . 1.501(3) ?
N13_3 H13_3 . 1.0000 ?
C5_3 C6_3 . 1.478(6) ?
C5_3 H5A_3 . 0.9900 ?
C5_3 H5B_3 . 0.9900 ?
C6_3 H6A_3 . 0.9800 ?
C6_3 H6B_3 . 0.9800 ?
C6_3 H6C_3 . 0.9800 ?
C7_3 C8_3 . 1.493(4) ?
C7_3 H7A_3 . 0.9900 ?
C7_3 H7B_3 . 0.9900 ?
C8_3 H8A_3 . 0.9800 ?
C8_3 H8B_3 . 0.9800 ?
C8_3 H8C_3 . 0.9800 ?
C9_3 C10_3 . 1.501(4) ?
C9_3 H9A_3 . 0.9900 ?
C9_3 H9B_3 . 0.9900 ?
C10_3 H10A_3 . 0.9800 ?
C10_3 H10B_3 . 0.9800 ?
C10_3 H10C_3 . 0.9800 ?
N1_4 N2_4 . 1.337(3) ?
N1_4 C1_4 . 1.363(3) ?
N1_4 H1_4 . 0.8800 ?
N2_4 N3_4 . 1.275(3) ?
N3_4 C3_4 . 1.408(3) ?
N4_4 C1_4 . 1.321(3) ?
N4_4 C2_4 . 1.341(3) ?
N5_4 N6_4 . 1.342(3) ?
N5_4 C1_4 . 1.351(3) ?
N5_4 H5_4 . 0.8800 ?
N6_4 C2_4 . 1.316(3) ?
N7_4 O1_4 . 1.216(3) ?
N7_4 O2_4 . 1.228(3) ?
N7_4 C2_4 . 1.431(4) ?
N8_4 C3_4 . 1.324(3) ?
N8_4 C4_4 . 1.349(3) ?
N9_4 N10_4 . 1.344(3) ?
N9_4 C3_4 . 1.348(3) ?
N9_4 H9_4 . 0.8800 ?
N10_4 C4_4 . 1.317(3) ?
N11_4 O4_4 . 1.221(3) ?
N11_4 O3_4 . 1.225(3) ?
N11_4 C4_4 . 1.451(4) ?
N12_4 O6_4 . 1.221(3) ?
N12_4 O7_4 . 1.234(4) ?
N12_4 O5_4 . 1.248(3) ?
N13_4 C7_4 . 1.482(10) ?
N13_4 C9_4 . 1.507(10) ?
N13_4 C5_4 . 1.512(12) ?
N13_4 H13_4 . 1.0000 ?
C5_4 C6_4 . 1.516(12) ?
C5_4 H5A_4 . 0.9900 ?
C5_4 H5B_4 . 0.9900 ?
C6_4 H6A_4 . 0.9800 ?
C6_4 H6B_4 . 0.9800 ?
C6_4 H6C_4 . 0.9800 ?
C7_4 C8_4 . 1.440(12) ?
C7_4 H7A_4 . 0.9900 ?
C7_4 H7B_4 . 0.9900 ?
C8_4 H8A_4 . 0.9800 ?
C8_4 H8B_4 . 0.9800 ?
C8_4 H8C_4 . 0.9800 ?
C9_4 C10_4 . 1.424(11) ?
C9_4 H9A_4 . 0.9900 ?
C9_4 H9B_4 . 0.9900 ?
C10_4 H10A_4 . 0.9800 ?
C10_4 H10B_4 . 0.9800 ?
C10_4 H10C_4 . 0.9800 ?
N13B_4 C7B_4 . 1.471(12) ?
N13B_4 C9B_4 . 1.500(11) ?
N13B_4 C5B_4 . 1.546(10) ?
N13B_4 H13B_4 . 1.0000 ?
C5B_4 C6B_4 . 1.516(13) ?
C5B_4 H5C_4 . 0.9900 ?
C5B_4 H5D_4 . 0.9900 ?
C6B_4 H6D_4 . 0.9800 ?
C6B_4 H6E_4 . 0.9800 ?
C6B_4 H6F_4 . 0.9800 ?
C7B_4 C8B_4 . 1.491(13) ?
C7B_4 H7C_4 . 0.9900 ?
C7B_4 H7D_4 . 0.9900 ?
C8B_4 H8D_4 . 0.9800 ?
C8B_4 H8E_4 . 0.9800 ?
C8B_4 H8F_4 . 0.9800 ?
C9B_4 C10B_4 . 1.524(14) ?
C9B_4 H9C_4 . 0.9900 ?
C9B_4 H9D_4 . 0.9900 ?
C10B_4 H10D_4 . 0.9800 ?
C10B_4 H10E_4 . 0.9800 ?
C10B_4 H10F_4 . 0.9800 ?
N13C_4 C9C_4 . 1.506(12) ?
N13C_4 C7C_4 . 1.513(11) ?
N13C_4 C5C_4 . 1.516(12) ?
N13C_4 H13C_4 . 1.0000 ?
C5C_4 C6C_4 . 1.505(13) ?
C5C_4 H5E_4 . 0.9900 ?
C5C_4 H5F_4 . 0.9900 ?
C6C_4 H6G_4 . 0.9800 ?
C6C_4 H6H_4 . 0.9800 ?
C6C_4 H6I_4 . 0.9800 ?
C7C_4 C8C_4 . 1.484(12) ?
C7C_4 H7E_4 . 0.9900 ?
C7C_4 H7F_4 . 0.9900 ?
C8C_4 H8G_4 . 0.9800 ?
C8C_4 H8H_4 . 0.9800 ?
C8C_4 H8I_4 . 0.9800 ?
C9C_4 C10C_4 . 1.478(12) ?
C9C_4 H9E_4 . 0.9900 ?
C9C_4 H9F_4 . 0.9900 ?
C10C_4 H10G_4 . 0.9800 ?
C10C_4 H10H_4 . 0.9800 ?
C10C_4 H10I_4 . 0.9800 ?

loop_
_geom_hbond_atom_site_label_D
_geom_hbond_atom_site_label_H
_geom_hbond_atom_site_label_A
_geom_hbond_site_symmetry_A
_geom_hbond_distance_DH
_geom_hbond_distance_HA
_geom_hbond_distance_DA
_geom_hbond_angle_DHA
_geom_hbond_publ_flag
N1_1 H1_1 N4_2 2_576 0.88 2.37 3.117(3) 142.3 yes
N1_1 H1_1 O1_2 2_576 0.88 2.30 3.066(3) 145.2 yes
N5_1 H5_1 O5_1 . 0.88 1.87 2.745(3) 172.5 yes
N9_1 H9_1 O5_1 . 0.88 1.88 2.761(3) 174.0 yes
N13_1 H13_1 N12_1 . 1.00 2.60 3.565(6) 161.7 yes
N13_1 H13_1 O6_1 . 1.00 2.31 3.096(6) 135.0 yes
N13_1 H13_1 O7_1 . 1.00 2.26 3.249(6) 168.7 yes
C6_1 H6A_1 N8_4 2_665 0.98 2.69 3.650(8) 168.2 yes
C7_1 H7B_1 O4_4 2_665 0.99 2.55 3.387(7) 142.1 yes
C8_1 H8B_1 O6_2 2_666 0.98 2.58 3.518(11) 161.4 yes
C9_1 H9B_1 O6_2 2_666 0.99 2.44 3.222(7) 136.0 yes
N13B_1 H13B_1 N8_4 2_665 1.00 2.17 3.165(6) 172.1 yes
C5B_1 H5C_1 O2_3 1_545 0.99 2.64 3.629(8) 172.8 yes
C5B_1 H5D_1 N10_2 2_666 0.99 2.58 3.567(7) 176.5 yes
C7B_1 H7D_1 O6_1 . 0.99 2.62 3.547(7) 156.0 yes
C8B_1 H8D_1 O4_2 2_666 0.98 2.52 3.452(11) 159.5 yes
C9B_1 H9D_1 O2_2 1_545 0.99 2.53 3.146(7) 120.1 yes
C10B_1 H10D_1 O2_3 1_545 0.98 2.61 3.150(8) 114.5 yes
N13C_1 H13C_1 O6_1 . 1.00 2.29 3.27(3) 167.2 yes
N13C_1 H13C_1 O7_1 . 1.00 2.56 3.31(2) 131.6 yes
C5C_1 H5F_1 O2_2 1_545 0.99 2.55 3.32(3) 134.5 yes
C6C_1 H6H_1 N8_4 2_665 0.98 2.61 3.53(3) 156.8 yes
C6C_1 H6I_1 O7_1 . 0.98 2.52 3.34(3) 141.3 yes
C7C_1 H7F_1 O4_4 2_665 0.99 2.36 2.93(2) 116.1 yes
C9C_1 H9F_1 O6_2 2_666 0.99 2.33 3.20(2) 146.6 yes
N1_2 H1_2 N4_1 2_576 0.88 2.35 3.096(3) 143.3 yes
N1_2 H1_2 O1_1 2_576 0.88 2.27 3.035(3) 145.3 yes
N5_2 H5_2 O5_2 . 0.88 1.88 2.751(3) 172.0 yes
N9_2 H9_2 O5_2 . 0.88 1.89 2.770(3) 177.3 yes
N13_2 H13_2 N12_2 . 1.00 2.53 3.444(3) 151.3 yes
N13_2 H13_2 O6_2 . 1.00 1.96 2.933(3) 163.8 yes
N13_2 H13_2 O7_2 . 1.00 2.48 3.188(3) 127.7 yes
C5_2 H5A_2 O2_1 . 0.99 2.57 3.097(4) 113.4 yes
C9_2 H9A_2 O6_1 2_666 0.99 2.41 3.340(5) 157.0 yes
N1_3 H1_3 N4_4 2_675 0.88 2.39 3.136(3) 142.5 yes
N1_3 H1_3 O2_4 2_675 0.88 2.30 3.075(3) 146.5 yes
N5_3 H5_3 N12_3 . 0.88 2.70 3.523(3) 156.9 yes
N5_3 H5_3 O5_3 . 0.88 1.87 2.748(4) 174.7 yes
N9_3 H9_3 O5_3 . 0.88 1.86 2.743(3) 177.9 yes
N13_3 H13_3 N12_3 . 1.00 2.51 3.503(3) 173.5 yes
N13_3 H13_3 O6_3 . 1.00 2.14 3.068(3) 153.2 yes
N13_3 H13_3 O7_3 . 1.00 2.23 3.116(3) 146.4 yes
C5_3 H5A_3 O1_2 1_545 0.99 2.64 3.367(4) 130.5 yes
C7_3 H7B_3 O3_1 2_566 0.99 2.63 3.317(4) 126.8 yes
C9_3 H9A_3 O6_4 2_565 0.99 2.44 3.389(4) 160.4 yes
C9_3 H9B_3 O3_2 2_566 0.99 2.65 3.538(4) 148.9 yes
C10_3 H10B_3 O6_3 . 0.98 2.56 3.342(4) 136.8 yes
N1_4 H1_4 N4_3 2_675 0.88 2.39 3.126(3) 141.6 yes
N1_4 H1_4 O2_3 2_675 0.88 2.29 3.035(3) 142.5 yes
N5_4 H5_4 O5_4 . 0.88 1.86 2.732(3) 169.0 yes
N9_4 H9_4 O5_4 . 0.88 1.87 2.748(3) 176.0 yes
N13_4 H13_4 N12_4 . 1.00 2.65 3.505(15) 143.8 yes
N13_4 H13_4 O6_4 . 1.00 2.30 3.171(16) 144.5 yes
N13_4 H13_4 O7_4 . 1.00 2.34 3.019(14) 124.3 yes
C6_4 H6A_4 N10_3 2_565 0.98 2.59 3.52(2) 156.9 yes
C7_4 H7A_4 O3_1 2_566 0.99 2.63 3.410(12) 135.7 yes
C7_4 H7B_4 N10_3 2_565 0.99 2.68 3.394(11) 129.4 yes
C9_4 H9A_4 O1_3 . 0.99 2.62 3.203(10) 117.6 yes
C9_4 H9B_4 O7_4 . 0.99 2.53 3.096(11) 116.0 yes
C10_4 H10A_4 O1_1 . 0.98 2.59 3.158(13) 117.3 yes
C10_4 H10B_4 N6_2 . 0.98 2.54 3.219(13) 126.0 yes
N13B_4 H13B_4 N10_3 2_565 1.00 2.45 3.385(9) 155.2 yes
C5B_4 H5C_4 N8_2 2_576 0.99 2.62 3.558(11) 158.6 yes
C5B_4 H5D_4 O1_1 . 0.99 2.54 3.286(10) 131.6 yes
C7B_4 H7C_4 O7_4 . 0.99 2.56 3.33(2) 134.3 yes
C7B_4 H7D_4 O3_2 2_576 0.99 2.27 3.155(17) 147.8 yes
C9B_4 H9C_4 N12_4 . 0.99 2.70 3.666(13) 165.8 yes
C9B_4 H9C_4 O6_4 . 0.99 2.08 2.989(12) 152.1 yes
C9B_4 H9C_4 O7_4 . 0.99 2.64 3.540(13) 150.6 yes
C9B_4 H9D_4 O6_3 2_565 0.99 2.29 3.240(13) 160.4 yes
N13C_4 H13C_4 N12_4 . 1.00 2.63 3.626(18) 176.2 yes
N13C_4 H13C_4 O6_4 . 1.00 2.27 3.208(18) 155.8 yes
N13C_4 H13C_4 O7_4 . 1.00 2.31 3.208(16) 148.5 yes
C7C_4 H7F_4 O6_3 2_565 0.99 2.21 3.100(13) 149.5 yes
C8C_4 H8I_4 O6_4 . 0.98 2.63 3.48(2) 145.7 yes
C10C_4 H10G_4 O2_2 . 0.98 2.61 3.346(17) 131.7 yes
C10C_4 H10H_4 O1_3 . 0.98 2.56 3.18(2) 121.5 yes

loop_
_geom_torsion_atom_site_label_1
_geom_torsion_atom_site_label_2
_geom_torsion_atom_site_label_3
_geom_torsion_atom_site_label_4
_geom_torsion_site_symmetry_1
_geom_torsion_site_symmetry_2
_geom_torsion_site_symmetry_3
_geom_torsion_site_symmetry_4
_geom_torsion
_geom_torsion_publ_flag
C1_1 N1_1 N2_1 N3_1 . . . . -179.4(2) ?
N1_1 N2_1 N3_1 C3_1 . . . . 179.36(19) ?
C1_1 N5_1 N6_1 C2_1 . . . . 0.3(3) ?
C3_1 N9_1 N10_1 C4_1 . . . . -0.5(3) ?
C2_1 N4_1 C1_1 N5_1 . . . . 0.2(3) ?
C2_1 N4_1 C1_1 N1_1 . . . . -178.3(2) ?
N6_1 N5_1 C1_1 N4_1 . . . . -0.3(3) ?
N6_1 N5_1 C1_1 N1_1 . . . . 178.2(2) ?
N2_1 N1_1 C1_1 N4_1 . . . . 174.8(2) ?
N2_1 N1_1 C1_1 N5_1 . . . . -3.5(3) ?
N5_1 N6_1 C2_1 N4_1 . . . . -0.2(3) ?
N5_1 N6_1 C2_1 N7_1 . . . . -176.8(2) ?
C1_1 N4_1 C2_1 N6_1 . . . . 0.0(3) ?
C1_1 N4_1 C2_1 N7_1 . . . . 176.6(2) ?
O2_1 N7_1 C2_1 N6_1 . . . . -4.3(4) ?
O1_1 N7_1 C2_1 N6_1 . . . . 175.1(3) ?
O2_1 N7_1 C2_1 N4_1 . . . . 179.2(3) ?
O1_1 N7_1 C2_1 N4_1 . . . . -1.4(4) ?
C4_1 N8_1 C3_1 N9_1 . . . . 0.5(3) ?
C4_1 N8_1 C3_1 N3_1 . . . . 178.0(2) ?
N10_1 N9_1 C3_1 N8_1 . . . . -0.1(3) ?
N10_1 N9_1 C3_1 N3_1 . . . . -177.4(2) ?
N2_1 N3_1 C3_1 N8_1 . . . . 179.2(2) ?
N2_1 N3_1 C3_1 N9_1 . . . . -3.7(3) ?
N9_1 N10_1 C4_1 N8_1 . . . . 0.9(3) ?
N9_1 N10_1 C4_1 N11_1 . . . . -178.4(2) ?
C3_1 N8_1 C4_1 N10_1 . . . . -0.9(3) ?
C3_1 N8_1 C4_1 N11_1 . . . . 178.4(2) ?
O3_1 N11_1 C4_1 N10_1 . . . . 167.5(3) ?
O4_1 N11_1 C4_1 N10_1 . . . . -12.4(4) ?
O3_1 N11_1 C4_1 N8_1 . . . . -11.7(4) ?
O4_1 N11_1 C4_1 N8_1 . . . . 168.4(2) ?
C9_1 N13_1 C5_1 C6_1 . . . . 169.7(6) ?
C7_1 N13_1 C5_1 C6_1 . . . . -63.0(7) ?
C9_1 N13_1 C7_1 C8_1 . . . . -58.1(8) ?
C5_1 N13_1 C7_1 C8_1 . . . . 176.2(7) ?
C7_1 N13_1 C9_1 C10_1 . . . . -62.6(7) ?
C5_1 N13_1 C9_1 C10_1 . . . . 64.8(6) ?
C9B_1 N13B_1 C5B_1 C6B_1 . . . . -59.1(8) ?
C7B_1 N13B_1 C5B_1 C6B_1 . . . . 64.3(8) ?
C9B_1 N13B_1 C7B_1 C8B_1 . . . . -176.7(9) ?
C5B_1 N13B_1 C7B_1 C8B_1 . . . . 58.9(10) ?
C7B_1 N13B_1 C9B_1 C10B_1 . . . . -177.7(7) ?
C5B_1 N13B_1 C9B_1 C10B_1 . . . . -52.5(9) ?
C7C_1 N13C_1 C5C_1 C6C_1 . . . . -37(3) ?
C9C_1 N13C_1 C5C_1 C6C_1 . . . . -161(2) ?
C5C_1 N13C_1 C7C_1 C8C_1 . . . . 172(3) ?
C9C_1 N13C_1 C7C_1 C8C_1 . . . . -62(4) ?
C7C_1 N13C_1 C9C_1 C10C_1 . . . . 171(2) ?
C5C_1 N13C_1 C9C_1 C10C_1 . . . . -64(3) ?
C1_2 N1_2 N2_2 N3_2 . . . . -178.0(2) ?
N1_2 N2_2 N3_2 C3_2 . . . . 179.67(19) ?
C1_2 N5_2 N6_2 C2_2 . . . . 0.5(3) ?
C3_2 N9_2 N10_2 C4_2 . . . . -0.7(3) ?
C2_2 N4_2 C1_2 N5_2 . . . . 1.0(3) ?
C2_2 N4_2 C1_2 N1_2 . . . . -177.3(2) ?
N6_2 N5_2 C1_2 N4_2 . . . . -1.0(3) ?
N6_2 N5_2 C1_2 N1_2 . . . . 177.3(2) ?
N2_2 N1_2 C1_2 N4_2 . . . . 176.0(2) ?
N2_2 N1_2 C1_2 N5_2 . . . . -2.0(3) ?
N5_2 N6_2 C2_2 N4_2 . . . . 0.2(3) ?
N5_2 N6_2 C2_2 N7_2 . . . . -177.7(2) ?
C1_2 N4_2 C2_2 N6_2 . . . . -0.7(3) ?
C1_2 N4_2 C2_2 N7_2 . . . . 177.2(2) ?
O1_2 N7_2 C2_2 N6_2 . . . . -177.7(3) ?
O2_2 N7_2 C2_2 N6_2 . . . . 4.5(4) ?
O1_2 N7_2 C2_2 N4_2 . . . . 4.5(4) ?
O2_2 N7_2 C2_2 N4_2 . . . . -173.4(3) ?
C4_2 N8_2 C3_2 N9_2 . . . . -0.3(3) ?
C4_2 N8_2 C3_2 N3_2 . . . . 179.5(2) ?
N10_2 N9_2 C3_2 N8_2 . . . . 0.7(3) ?
N10_2 N9_2 C3_2 N3_2 . . . . -179.1(2) ?
N2_2 N3_2 C3_2 N8_2 . . . . 178.7(2) ?
N2_2 N3_2 C3_2 N9_2 . . . . -1.6(3) ?
N9_2 N10_2 C4_2 N8_2 . . . . 0.5(3) ?
N9_2 N10_2 C4_2 N11_2 . . . . -178.8(2) ?
C3_2 N8_2 C4_2 N10_2 . . . . -0.2(3) ?
C3_2 N8_2 C4_2 N11_2 . . . . 179.2(2) ?
O3_2 N11_2 C4_2 N10_2 . . . . 175.8(3) ?
O4_2 N11_2 C4_2 N10_2 . . . . -5.5(4) ?
O3_2 N11_2 C4_2 N8_2 . . . . -3.5(4) ?
O4_2 N11_2 C4_2 N8_2 . . . . 175.2(3) ?
C9_2 N13_2 C5_2 C6_2 . . . . -58.5(3) ?
C7_2 N13_2 C5_2 C6_2 . . . . 70.1(3) ?
C5_2 N13_2 C7_2 C8_2 . . . . 162.2(2) ?
C9_2 N13_2 C7_2 C8_2 . . . . -68.1(3) ?
C5_2 N13_2 C9_2 C10_2 . . . . -56.0(4) ?
C7_2 N13_2 C9_2 C10_2 . . . . 175.3(3) ?
C1_3 N1_3 N2_3 N3_3 . . . . -178.7(2) ?
N1_3 N2_3 N3_3 C3_3 . . . . 178.7(2) ?
C1_3 N5_3 N6_3 C2_3 . . . . 0.8(3) ?
C3_3 N9_3 N10_3 C4_3 . . . . -1.0(3) ?
C2_3 N4_3 C1_3 N5_3 . . . . 1.3(3) ?
C2_3 N4_3 C1_3 N1_3 . . . . -176.5(3) ?
N6_3 N5_3 C1_3 N4_3 . . . . -1.4(3) ?
N6_3 N5_3 C1_3 N1_3 . . . . 176.4(2) ?
N2_3 N1_3 C1_3 N4_3 . . . . 175.0(2) ?
N2_3 N1_3 C1_3 N5_3 . . . . -2.5(4) ?
N5_3 N6_3 C2_3 N4_3 . . . . 0.1(3) ?
N5_3 N6_3 C2_3 N7_3 . . . . -178.0(3) ?
C1_3 N4_3 C2_3 N6_3 . . . . -0.8(3) ?
C1_3 N4_3 C2_3 N7_3 . . . . 177.2(3) ?
O2_3 N7_3 C2_3 N6_3 . . . . -174.3(3) ?
O1_3 N7_3 C2_3 N6_3 . . . . 7.7(5) ?
O2_3 N7_3 C2_3 N4_3 . . . . 7.7(4) ?
O1_3 N7_3 C2_3 N4_3 . . . . -170.3(3) ?
C4_3 N8_3 C3_3 N9_3 . . . . -0.4(3) ?
C4_3 N8_3 C3_3 N3_3 . . . . 178.1(2) ?
N10_3 N9_3 C3_3 N8_3 . . . . 0.9(3) ?
N10_3 N9_3 C3_3 N3_3 . . . . -177.6(2) ?
N2_3 N3_3 C3_3 N8_3 . . . . -178.3(2) ?
N2_3 N3_3 C3_3 N9_3 . . . . 0.0(4) ?
N9_3 N10_3 C4_3 N8_3 . . . . 0.8(3) ?
N9_3 N10_3 C4_3 N11_3 . . . . -179.4(2) ?
C3_3 N8_3 C4_3 N10_3 . . . . -0.2(3) ?
C3_3 N8_3 C4_3 N11_3 . . . . 179.9(3) ?
O4_3 N11_3 C4_3 N10_3 . . . . 172.4(3) ?
O3_3 N11_3 C4_3 N10_3 . . . . -8.9(4) ?
O4_3 N11_3 C4_3 N8_3 . . . . -7.7(4) ?
O3_3 N11_3 C4_3 N8_3 . . . . 171.0(3) ?
C9_3 N13_3 C5_3 C6_3 . . . . 172.5(3) ?
C7_3 N13_3 C5_3 C6_3 . . . . -62.5(4) ?
C9_3 N13_3 C7_3 C8_3 . . . . -61.9(3) ?
C5_3 N13_3 C7_3 C8_3 . . . . 173.0(3) ?
C5_3 N13_3 C9_3 C10_3 . . . . -59.6(3) ?
C7_3 N13_3 C9_3 C10_3 . . . . 174.6(3) ?
C1_4 N1_4 N2_4 N3_4 . . . . 179.4(2) ?
N1_4 N2_4 N3_4 C3_4 . . . . 179.13(19) ?
C1_4 N5_4 N6_4 C2_4 . . . . 0.4(3) ?
C3_4 N9_4 N10_4 C4_4 . . . . 0.0(3) ?
C2_4 N4_4 C1_4 N5_4 . . . . -0.1(3) ?
C2_4 N4_4 C1_4 N1_4 . . . . -178.9(2) ?
N6_4 N5_4 C1_4 N4_4 . . . . -0.2(3) ?
N6_4 N5_4 C1_4 N1_4 . . . . 178.6(2) ?
N2_4 N1_4 C1_4 N4_4 . . . . 176.9(2) ?
N2_4 N1_4 C1_4 N5_4 . . . . -1.7(3) ?
N5_4 N6_4 C2_4 N4_4 . . . . -0.6(3) ?
N5_4 N6_4 C2_4 N7_4 . . . . -177.6(2) ?
C1_4 N4_4 C2_4 N6_4 . . . . 0.5(3) ?
C1_4 N4_4 C2_4 N7_4 . . . . 177.5(2) ?
O1_4 N7_4 C2_4 N6_4 . . . . -5.0(4) ?
O2_4 N7_4 C2_4 N6_4 . . . . 173.1(3) ?
O1_4 N7_4 C2_4 N4_4 . . . . 178.0(3) ?
O2_4 N7_4 C2_4 N4_4 . . . . -3.9(4) ?
C4_4 N8_4 C3_4 N9_4 . . . . 0.2(3) ?
C4_4 N8_4 C3_4 N3_4 . . . . 179.0(2) ?
N10_4 N9_4 C3_4 N8_4 . . . . -0.1(3) ?
N10_4 N9_4 C3_4 N3_4 . . . . -178.8(2) ?
N2_4 N3_4 C3_4 N8_4 . . . . 177.0(2) ?
N2_4 N3_4 C3_4 N9_4 . . . . -4.4(3) ?
N9_4 N10_4 C4_4 N8_4 . . . . 0.2(3) ?
N9_4 N10_4 C4_4 N11_4 . . . . -177.9(2) ?
C3_4 N8_4 C4_4 N10_4 . . . . -0.2(3) ?
C3_4 N8_4 C4_4 N11_4 . . . . 177.8(2) ?
O4_4 N11_4 C4_4 N10_4 . . . . 178.0(2) ?
O3_4 N11_4 C4_4 N10_4 . . . . -2.4(4) ?
O4_4 N11_4 C4_4 N8_4 . . . . 0.0(4) ?
O3_4 N11_4 C4_4 N8_4 . . . . 179.6(2) ?
C7_4 N13_4 C5_4 C6_4 . . . . -68.3(19) ?
C9_4 N13_4 C5_4 C6_4 . . . . 157.8(14) ?
C9_4 N13_4 C7_4 C8_4 . . . . -56(2) ?
C5_4 N13_4 C7_4 C8_4 . . . . 170.0(16) ?
C7_4 N13_4 C9_4 C10_4 . . . . -66.4(13) ?
C5_4 N13_4 C9_4 C10_4 . . . . 66.5(14) ?
C7B_4 N13B_4 C5B_4 C6B_4 . . . . -77.1(15) ?
C9B_4 N13B_4 C5B_4 C6B_4 . . . . 47.8(13) ?
C9B_4 N13B_4 C7B_4 C8B_4 . . . . 48(2) ?
C5B_4 N13B_4 C7B_4 C8B_4 . . . . 171.2(17) ?
C7B_4 N13B_4 C9B_4 C10B_4 . . . . 170.6(14) ?
C5B_4 N13B_4 C9B_4 C10B_4 . . . . 44.2(15) ?
C9C_4 N13C_4 C5C_4 C6C_4 . . . . -179.4(16) ?
C7C_4 N13C_4 C5C_4 C6C_4 . . . . -62.9(17) ?
C9C_4 N13C_4 C7C_4 C8C_4 . . . . -55.1(17) ?
C5C_4 N13C_4 C7C_4 C8C_4 . . . . 179.1(13) ?
C7C_4 N13C_4 C9C_4 C10C_4 . . . . -176.2(14) ?
C5C_4 N13C_4 C9C_4 C10C_4 . . . . -60.6(18) ?
